data_4086826
loop_
_publ_author_name
'Agnew, Douglas W.'
'Moore, Curtis E.'
'Rheingold, Arnold L.'
'Figueroa, Joshua S.'

_publ_section_title
;
 Controlled cis Labilization of CO from Manganese(I) Mixed
 Carbonyl/Isocyanide Complexes: An Entry Point to Coordinatively
 Unsaturated Metallo-Lewis Acids
;
_journal_issue 2
_journal_name_full Organometallics
_journal_page_first 363
_journal_paper_doi 10.1021/acs.organomet.6b00792
_journal_volume 36
_journal_year 2017
_chemical_formula_moiety '0.5(C136 H168 K2 Mn2 N4 O6)'
_chemical_formula_sum 'C68 H84 K Mn N2 O3'
_chemical_formula_weight 1071.41
_space_group_crystal_system monoclinic
_space_group_IT_number 14
_space_group_name_Hall '-P 2yn'
_space_group_name_H-M_alt 'P 1 21/n 1'
_symmetry_space_group_name_Hall '-P 2yn'
_symmetry_space_group_name_H-M 'P 1 21/n 1'
_atom_sites_solution_hydrogens geom
_atom_sites_solution_primary dual
_atom_sites_solution_secondary difmap
_audit_creation_date 2016-10-07
_audit_creation_method
;
Olex2 1.2-beta
(compiled 2016.09.09 svn.r3337 for OlexSys, GUI svn.r5227)
;
_cell_angle_alpha 90
_cell_angle_beta 104.977(4)
_cell_angle_gamma 90
_cell_formula_units_Z 8
_cell_length_a 19.142(5)
_cell_length_b 27.610(8)
_cell_length_c 27.492(8)
_cell_measurement_reflns_used 4774
_cell_measurement_temperature 100.0
_cell_measurement_theta_max 20.753
_cell_measurement_theta_min 2.322
_cell_volume 14036(7)
_computing_cell_refinement 'SAINT v8.37A (Bruker, 2016)'
_computing_data_collection 'APEX3 v2016.1-0 (Bruker, 2016)'
_computing_data_reduction 'SAINT v8.37A (Bruker, 2016)'
_computing_molecular_graphics 'Olex2 (Dolomanov et al., 2009)'
_computing_publication_material 'Olex2 (Dolomanov et al., 2009)'
_computing_structure_refinement 'ShelXL (Sheldrick, 2015)'
_computing_structure_solution 'ShelXT (Sheldrick, 2015)'
_diffrn_ambient_temperature 100.0
_diffrn_detector 'Bruker APEX-II CCD'
_diffrn_detector_area_resol_mean 8.258
_diffrn_detector_type 'CCD Area Detector'
_diffrn_measured_fraction_theta_full 0.997
_diffrn_measured_fraction_theta_max 0.997
_diffrn_measurement_device 'Kappa Four-Circle Diffractometer'
_diffrn_measurement_device_type 'Bruker APEX II Ultra'
_diffrn_measurement_method '\w and \f scans'
_diffrn_radiation_monochromator 'Double Bounce Multilayer Mirrors'
_diffrn_radiation_probe x-ray
_diffrn_radiation_type MoK\a
_diffrn_radiation_wavelength 0.71073
_diffrn_reflns_av_R_equivalents 0.0959
_diffrn_reflns_av_unetI/netI 0.0852
_diffrn_reflns_Laue_measured_fraction_full 0.997
_diffrn_reflns_Laue_measured_fraction_max 0.997
_diffrn_reflns_limit_h_max 19
_diffrn_reflns_limit_h_min -19
_diffrn_reflns_limit_k_max 27
_diffrn_reflns_limit_k_min -27
_diffrn_reflns_limit_l_max 22
_diffrn_reflns_limit_l_min -27
_diffrn_reflns_number 56541
_diffrn_reflns_point_group_measured_fraction_full 0.997
_diffrn_reflns_point_group_measured_fraction_max 0.997
_diffrn_reflns_theta_full 20.865
_diffrn_reflns_theta_max 20.865
_diffrn_reflns_theta_min 1.064
_diffrn_source 'Micro Focus Rotating Anode'
_diffrn_source_type 'Bruker TXS'
_exptl_absorpt_coefficient_mu 0.287
_exptl_absorpt_correction_T_max 0.0854
_exptl_absorpt_correction_T_min 0.0547
_exptl_absorpt_correction_type multi-scan
_exptl_absorpt_process_details
;
SADABS-2016/2 (Bruker,2016/2) was used for absorption correction.
wR2(int) was 0.1181 before and 0.0525 after correction.
The Ratio of minimum to maximum transmission is 0.6405.
The \l/2 correction factor is Not present.
;
_exptl_crystal_colour red
_exptl_crystal_colour_primary red
_exptl_crystal_density_diffrn 1.014
_exptl_crystal_description block
_exptl_crystal_F_000 4592
_exptl_crystal_size_max 0.06
_exptl_crystal_size_mid 0.02
_exptl_crystal_size_min 0.02
_refine_diff_density_max 0.692
_refine_diff_density_min -0.434
_refine_diff_density_rms 0.069
_refine_ls_extinction_method none
_refine_ls_goodness_of_fit_ref 1.065
_refine_ls_hydrogen_treatment constr
_refine_ls_matrix_type full
_refine_ls_number_parameters 1428
_refine_ls_number_reflns 14754
_refine_ls_number_restraints 68
_refine_ls_restrained_S_all 1.064
_refine_ls_R_factor_all 0.1258
_refine_ls_R_factor_gt 0.0862
_refine_ls_shift/su_max 0.001
_refine_ls_shift/su_mean 0.000
_refine_ls_structure_factor_coef Fsqd
_refine_ls_weighting_details 'w=1/[\s^2^(Fo^2^)+(0.0767P)^2^+56.6878P] where P=(Fo^2^+2Fc^2^)/3'
_refine_ls_weighting_scheme calc
_refine_ls_wR_factor_gt 0.1982
_refine_ls_wR_factor_ref 0.2178
_reflns_Friedel_coverage 0.000
_reflns_number_gt 9923
_reflns_number_total 14754
_reflns_threshold_expression 'I > 2\s(I)'
_cod_data_source_file om6b00792_si_002.cif
_cod_data_source_block JFig1036
_cod_depositor_comments
;
The following automatic conversions were performed:

'_diffrn_radiation_probe' value 'X-ray' changed to 'x-ray' according
to
/usr/data/users/saulius/crontab/automatic-downloads/rss-feeds/ACS/lib/dictionaries/cif_core.dic
dictionary named 'cif_core.dic' version 2.4.2 from 2011-04-26.

Automatic conversion script
Id: cif_fix_values 4268 2015-11-12 08:31:59Z antanas 

 Adding full bibliography for 4086816--4086827.cif.
;
_cod_original_cell_volume 14037(7)
_cod_database_code 4086826
_shelx_space_group_comment
;
The symmetry employed for this shelxl refinement is uniquely defined
by the following loop, which should always be used as a source of
symmetry information in preference to the above space-group names.
They are only intended as comments.
;
_shelx_estimated_absorpt_t_max 0.994
_shelx_estimated_absorpt_t_min 0.983
_olex2_refinement_description
;
1. Fixed Uiso
 At 1.2 times of:
  All C(H) groups, All C(H,H) groups
 At 1.5 times of:
  All C(H,H,H) groups
2. Restrained distances
 O1S'-C3S'
 1.4 with sigma of 0.02
 O1S'-C2S'
 1.4 with sigma of 0.02
 C2S'-C1S'
 1.5 with sigma of 0.02
 C3S'-C4S'
 1.5 with sigma of 0.02
 O1B-C2B = O1B-C3B
 1.4 with sigma of 0.02
 C1B-C2B = C4B-C3B
 1.5 with sigma of 0.02
3. Uiso/Uaniso restraints and constraints
Uanis(O1B) = Uanis(O1S')
4. Rigid body (RIGU) restrains
 K1', O1S', O1B, C1S', C2S', C3S', C4S', C1B, C2B, C3B, C4B
 with sigma for 1-2 distances of 0.002 and sigma for 1-3 distances of 0.002
5. Others
 Fixed Sof: O1S'(0.5) O1B(0.5) C1S'(0.5) H1SD(0.5) H1SE(0.5) H1SF(0.5)
 C2S'(0.5) H2SC(0.5) H2SD(0.5) C3S'(0.5) H3SC(0.5) H3SD(0.5) C4S'(0.5)
 H4SD(0.5) H4SE(0.5) H4SF(0.5) C1B(0.5) H1BA(0.5) H1BB(0.5) H1BC(0.5) C2B(0.5)
 H2BA(0.5) H2BB(0.5) C3B(0.5) H3BA(0.5) H3BB(0.5) C4B(0.5) H4BA(0.5) H4BB(0.5)
 H4BC(0.5)
6.a Ternary CH refined with riding coordinates:
 C7(H7), C8(H8), C17(H17), C20(H20), C29(H29), C32(H32), C47(H47), C50(H50),
 C59(H59), C62(H62), C7'(H7'), C8'(H8'), C17'(H17'), C20'(H20'), C29'(H29'),
 C32'(H32'), C47'(H47'), C50'(H50'), C59'(H59'), C62'(H62')
6.b Secondary CH2 refined with riding coordinates:
 C2S(H2SA,H2SB), C3S(H3SA,H3SB), C2S'(H2SC,H2SD), C3S'(H3SC,H3SD), C2B(H2BA,
 H2BB), C3B(H3BA,H3BB)
6.c Aromatic/amide H refined with riding coordinates:
 C6(H6), C14(H14), C15(H15), C16(H16), C25(H25), C26(H26), C27(H27), C37(H37),
 C38(H38), C39(H39), C43(H43), C44(H44), C45(H45), C55(H55), C56(H56), C57(H57),
  C6'(H6'), C14'(H14'), C15'(H15'), C16'(H16'), C25'(H25'), C26'(H26'),
 C27'(H27'), C37'(H37'), C38'(H38'), C39'(H39'), C43'(H43'), C44'(H44'),
 C45'(H45'), C55'(H55'), C56'(H56'), C57'(H57')
6.d Idealised Me refined as rotating group:
 C1S(H1SA,H1SB,H1SC), C4S(H4SA,H4SB,H4SC), C18(H18A,H18B,H18C), C19(H19A,H19B,
 H19C), C21(H21A,H21B,H21C), C22(H22A,H22B,H22C), C30(H30A,H30B,H30C), C31(H31A,
 H31B,H31C), C33(H33A,H33B,H33C), C34(H34A,H34B,H34C), C48(H48A,H48B,H48C),
 C49(H49A,H49B,H49C), C51(H51A,H51B,H51C), C52(H52A,H52B,H52C), C60(H60A,H60B,
 H60C), C61(H61A,H61B,H61C), C63(H63A,H63B,H63C), C64(H64A,H64B,H64C),
 C18'(H18D,H18E,H18F), C19'(H19D,H19E,H19F), C21'(H21D,H21E,H21F), C22'(H22D,
 H22E,H22F), C30'(H30D,H30E,H30F), C31'(H31D,H31E,H31F), C33'(H33D,H33E,H33F),
 C34'(H34D,H34E,H34F), C48'(H48D,H48E,H48F), C49'(H49D,H49E,H49F), C51'(H51D,
 H51E,H51F), C52'(H52D,H52E,H52F), C60'(H60D,H60E,H60F), C61'(H61D,H61E,H61F),
 C63'(H63D,H63E,H63F), C64'(H64D,H64E,H64F), C1S'(H1SD,H1SE,H1SF), C4S'(H4SD,
 H4SE,H4SF), C1B(H1BA,H1BB,H1BC), C4B(H4BA,H4BB,H4BC)
;
_shelx_shelxl_version_number 2016/5
_olex2_submission_special_instructions 'No special instructions were received'

loop_
_space_group_symop_operation_xyz
'x, y, z'
'-x+1/2, y+1/2, -z+1/2'
'-x, -y, -z'
'x-1/2, -y-1/2, z-1/2'

loop_
_atom_site_label
_atom_site_type_symbol
_atom_site_fract_x
_atom_site_fract_y
_atom_site_fract_z
_atom_site_U_iso_or_equiv
_atom_site_adp_type
_atom_site_occupancy
_atom_site_site_symmetry_order
_atom_site_calc_flag
_atom_site_refinement_flags_posn
_atom_site_refinement_flags_adp
_atom_site_refinement_flags_occupancy
_atom_site_disorder_assembly
_atom_site_disorder_group
Mn1 Mn 0.10650(6) 0.29908(4) 0.83812(4) 0.0351(3) Uani 1 1 d . . . . .
K1 K 0.38394(9) 0.21008(7) 0.78376(7) 0.0471(5) Uani 1 1 d . . . . .
O1 O -0.0391(3) 0.26297(19) 0.7886(2) 0.0513(15) Uani 1 1 d . . . . .
O1S O 0.5193(3) 0.2014(2) 0.8414(2) 0.0622(17) Uani 1 1 d . . . . .
O2 O 0.1524(3) 0.3180(2) 0.7461(2) 0.0538(16) Uani 1 1 d . . . . .
N1 N 0.0515(3) 0.4002(3) 0.8466(2) 0.0398(17) Uani 1 1 d . . . . .
N2 N 0.2640(3) 0.2050(2) 0.8265(2) 0.0315(15) Uani 1 1 d . . . . .
C1 C 0.0694(4) 0.3596(3) 0.8417(3) 0.037(2) Uani 1 1 d . . . . .
C1S C 0.5684(6) 0.2821(4) 0.8449(5) 0.094(4) Uani 1 1 d . . . . .
H1SA H 0.521107 0.294720 0.826522 0.142 Uiso 1 1 calc GR . . . .
H1SB H 0.606696 0.301276 0.836366 0.142 Uiso 1 1 calc GR . . . .
H1SC H 0.573161 0.284164 0.881168 0.142 Uiso 1 1 calc GR . . . .
C2 C 0.0194(4) 0.2765(3) 0.8073(3) 0.038(2) Uani 1 1 d . . . . .
C2S C 0.5749(5) 0.2310(4) 0.8307(4) 0.070(3) Uani 1 1 d . . . . .
H2SA H 0.572053 0.229228 0.794224 0.084 Uiso 1 1 calc R . . . .
H2SB H 0.622770 0.218400 0.849282 0.084 Uiso 1 1 calc R . . . .
C3 C 0.1358(4) 0.3120(3) 0.7830(3) 0.038(2) Uani 1 1 d . . . . .
C3S C 0.5419(6) 0.1785(4) 0.8895(5) 0.093(4) Uani 1 1 d . . . . .
H3SA H 0.498486 0.171200 0.901447 0.112 Uiso 1 1 calc R . . . .
H3SB H 0.571890 0.201669 0.913615 0.112 Uiso 1 1 calc R . . . .
C4 C 0.2417(4) 0.2344(3) 0.8575(3) 0.0305(19) Uani 1 1 d . . . . .
C4S C 0.5833(7) 0.1336(4) 0.8903(5) 0.116(5) Uani 1 1 d . . . . .
H4SA H 0.626057 0.140191 0.878008 0.174 Uiso 1 1 calc GR . . . .
H4SB H 0.552907 0.109438 0.868533 0.174 Uiso 1 1 calc GR . . . .
H4SC H 0.598464 0.121165 0.924801 0.174 Uiso 1 1 calc GR . . . .
C5 C 0.2928(4) 0.2674(3) 0.8899(3) 0.036(2) Uani 1 1 d . . . . .
C6 C 0.2696(4) 0.3088(3) 0.9053(3) 0.035(2) Uani 1 1 d . . . . .
H6 H 0.305397 0.331341 0.921698 0.042 Uiso 1 1 calc R . . . .
C7 C 0.1932(4) 0.3227(3) 0.8994(3) 0.041(2) Uani 1 1 d . . . . .
H7 H 0.187823 0.357180 0.908928 0.049 Uiso 1 1 calc R . . . .
C8 C 0.1452(4) 0.2907(3) 0.9160(3) 0.038(2) Uani 1 1 d . . . . .
H8 H 0.116010 0.303275 0.938654 0.045 Uiso 1 1 calc R . . . .
C9 C 0.1290(4) 0.2455(3) 0.8934(3) 0.038(2) Uani 1 1 d . . . . .
C10 C 0.1654(4) 0.2302(3) 0.8546(3) 0.0324(19) Uani 1 1 d . . . . .
C11 C 0.1414(4) 0.1921(3) 0.8182(3) 0.0301(19) Uani 1 1 d . . . . .
C12 C 0.2025(4) 0.1786(3) 0.8010(3) 0.035(2) Uani 1 1 d . . . . .
C13 C 0.1997(4) 0.1431(3) 0.7643(3) 0.035(2) Uani 1 1 d . . . . .
C14 C 0.1346(4) 0.1208(3) 0.7447(3) 0.039(2) Uani 1 1 d . . . . .
H14 H 0.131109 0.096365 0.719767 0.047 Uiso 1 1 calc R . . . .
C15 C 0.0728(4) 0.1333(3) 0.7607(3) 0.039(2) Uani 1 1 d . . . . .
H15 H 0.028213 0.117333 0.746417 0.047 Uiso 1 1 calc R . . . .
C16 C 0.0760(4) 0.1680(3) 0.7964(3) 0.0325(19) Uani 1 1 d . . . . .
H16 H 0.033757 0.175926 0.806713 0.039 Uiso 1 1 calc R . . . .
C17 C 0.3711(4) 0.2504(3) 0.9081(3) 0.042(2) Uani 1 1 d . . . . .
H17 H 0.385035 0.234628 0.879208 0.050 Uiso 1 1 calc R . . . .
C18 C 0.3759(5) 0.2121(3) 0.9497(3) 0.063(3) Uani 1 1 d . . . . .
H18A H 0.366141 0.227456 0.979390 0.094 Uiso 1 1 calc GR . . . .
H18B H 0.424425 0.197867 0.958756 0.094 Uiso 1 1 calc GR . . . .
H18C H 0.340044 0.186605 0.937315 0.094 Uiso 1 1 calc GR . . . .
C19 C 0.4255(4) 0.2908(3) 0.9285(3) 0.060(3) Uani 1 1 d . . . . .
H19A H 0.420363 0.316448 0.903165 0.090 Uiso 1 1 calc GR . . . .
H19B H 0.474681 0.277649 0.936077 0.090 Uiso 1 1 calc GR . . . .
H19C H 0.416232 0.304153 0.959240 0.090 Uiso 1 1 calc GR . . . .
C20 C 0.0801(4) 0.2085(3) 0.9111(3) 0.038(2) Uani 1 1 d . . . . .
H20 H 0.045457 0.195035 0.880478 0.046 Uiso 1 1 calc R . . . .
C21 C 0.1267(4) 0.1676(3) 0.9372(3) 0.054(2) Uani 1 1 d . . . . .
H21A H 0.157617 0.156301 0.916177 0.082 Uiso 1 1 calc GR . . . .
H21B H 0.095880 0.140996 0.942855 0.082 Uiso 1 1 calc GR . . . .
H21C H 0.156924 0.178954 0.969631 0.082 Uiso 1 1 calc GR . . . .
C22 C 0.0357(4) 0.2314(3) 0.9442(3) 0.059(3) Uani 1 1 d . . . . .
H22A H 0.068063 0.241115 0.976513 0.089 Uiso 1 1 calc GR . . . .
H22B H 0.000523 0.207800 0.950033 0.089 Uiso 1 1 calc GR . . . .
H22C H 0.010152 0.259943 0.927187 0.089 Uiso 1 1 calc GR . . . .
C23 C 0.2652(4) 0.1304(3) 0.7463(3) 0.0332(19) Uani 1 1 d . . . . .
C24 C 0.2705(4) 0.1488(3) 0.7002(3) 0.037(2) Uani 1 1 d . . . . .
C25 C 0.3306(4) 0.1356(3) 0.6834(3) 0.047(2) Uani 1 1 d . . . . .
H25 H 0.335572 0.147680 0.652161 0.057 Uiso 1 1 calc R . . . .
C26 C 0.3835(4) 0.1050(3) 0.7118(3) 0.039(2) Uani 1 1 d . . . . .
H26 H 0.424067 0.096145 0.699784 0.047 Uiso 1 1 calc R . . . .
C27 C 0.3769(4) 0.0879(3) 0.7565(4) 0.051(2) Uani 1 1 d . . . . .
H27 H 0.413606 0.067405 0.775799 0.061 Uiso 1 1 calc R . . . .
C28 C 0.3171(4) 0.0996(3) 0.7755(3) 0.040(2) Uani 1 1 d . . . . .
C29 C 0.2140(4) 0.1828(3) 0.6692(3) 0.046(2) Uani 1 1 d . . . . .
H29 H 0.167319 0.176187 0.677864 0.056 Uiso 1 1 calc R . . . .
C30 C 0.2010(6) 0.1759(5) 0.6119(4) 0.097(4) Uani 1 1 d . . . . .
H30A H 0.237786 0.193875 0.600174 0.145 Uiso 1 1 calc GR . . . .
H30B H 0.152907 0.188138 0.594691 0.145 Uiso 1 1 calc GR . . . .
H30C H 0.204162 0.141436 0.604296 0.145 Uiso 1 1 calc GR . . . .
C31 C 0.2346(5) 0.2341(4) 0.6830(4) 0.086(4) Uani 1 1 d . . . . .
H31A H 0.234145 0.239703 0.718130 0.129 Uiso 1 1 calc GR . . . .
H31B H 0.199960 0.255865 0.661025 0.129 Uiso 1 1 calc GR . . . .
H31C H 0.283201 0.240292 0.679005 0.129 Uiso 1 1 calc GR . . . .
C32 C 0.3119(4) 0.0798(3) 0.8261(3) 0.045(2) Uani 1 1 d . . . . .
H32 H 0.264232 0.090035 0.831270 0.054 Uiso 1 1 calc R . . . .
C33 C 0.3141(4) 0.0243(3) 0.8265(4) 0.056(2) Uani 1 1 d . . . . .
H33A H 0.278016 0.011830 0.797146 0.083 Uiso 1 1 calc GR . . . .
H33B H 0.303335 0.012341 0.857364 0.083 Uiso 1 1 calc GR . . . .
H33C H 0.362317 0.013341 0.825391 0.083 Uiso 1 1 calc GR . . . .
C34 C 0.3705(5) 0.1001(3) 0.8688(3) 0.067(3) Uani 1 1 d . . . . .
H34A H 0.417799 0.089438 0.865428 0.101 Uiso 1 1 calc GR . . . .
H34B H 0.363453 0.088476 0.900941 0.101 Uiso 1 1 calc GR . . . .
H34C H 0.368215 0.135548 0.867984 0.101 Uiso 1 1 calc GR . . . .
C35 C 0.0286(4) 0.4473(3) 0.8478(3) 0.042(2) Uani 1 1 d . . . . .
C36 C -0.0413(4) 0.4592(3) 0.8166(3) 0.036(2) Uani 1 1 d . . . . .
C37 C -0.0636(4) 0.5068(3) 0.8184(3) 0.040(2) Uani 1 1 d . . . . .
H37 H -0.109318 0.516506 0.797820 0.048 Uiso 1 1 calc R . . . .
C38 C -0.0207(4) 0.5402(3) 0.8495(3) 0.044(2) Uani 1 1 d . . . . .
H38 H -0.037729 0.572378 0.850690 0.053 Uiso 1 1 calc R . . . .
C39 C 0.0475(4) 0.5273(3) 0.8795(3) 0.039(2) Uani 1 1 d . . . . .
H39 H 0.076768 0.550972 0.900294 0.047 Uiso 1 1 calc R . . . .
C40 C 0.0724(4) 0.4808(3) 0.8790(3) 0.036(2) Uani 1 1 d . . . . .
C41 C -0.0844(4) 0.4222(3) 0.7832(3) 0.041(2) Uani 1 1 d . . . . .
C42 C -0.0791(4) 0.4191(3) 0.7334(3) 0.042(2) Uani 1 1 d . . . . .
C43 C -0.1216(4) 0.3856(3) 0.7010(4) 0.055(2) Uani 1 1 d . . . . .
H43 H -0.119785 0.383973 0.666854 0.066 Uiso 1 1 calc R . . . .
C44 C -0.1673(4) 0.3542(3) 0.7187(4) 0.055(3) Uani 1 1 d . . . . .
H44 H -0.195355 0.330715 0.696861 0.066 Uiso 1 1 calc R . . . .
C45 C -0.1710(4) 0.3576(3) 0.7671(4) 0.050(2) Uani 1 1 d . . . . .
H45 H -0.202910 0.336524 0.778309 0.060 Uiso 1 1 calc R . . . .
C46 C -0.1301(4) 0.3906(3) 0.8011(3) 0.045(2) Uani 1 1 d . . . . .
C47 C -0.0289(4) 0.4520(3) 0.7136(3) 0.051(2) Uani 1 1 d . . . . .
H47 H 0.004034 0.468316 0.743333 0.061 Uiso 1 1 calc R . . . .
C48 C 0.0190(5) 0.4230(3) 0.6865(4) 0.061(3) Uani 1 1 d . . . . .
H48A H 0.048306 0.399624 0.709897 0.092 Uiso 1 1 calc GR . . . .
H48B H 0.050918 0.445333 0.674618 0.092 Uiso 1 1 calc GR . . . .
H48C H -0.011794 0.405792 0.657659 0.092 Uiso 1 1 calc GR . . . .
C49 C -0.0702(5) 0.4910(3) 0.6800(4) 0.066(3) Uani 1 1 d . . . . .
H49A H -0.103112 0.476117 0.650489 0.099 Uiso 1 1 calc GR . . . .
H49B H -0.036230 0.512313 0.669103 0.099 Uiso 1 1 calc GR . . . .
H49C H -0.098147 0.509907 0.698559 0.099 Uiso 1 1 calc GR . . . .
C50 C -0.1346(4) 0.3922(3) 0.8549(3) 0.050(2) Uani 1 1 d . . . . .
H50 H -0.107759 0.421368 0.871514 0.060 Uiso 1 1 calc R . . . .
C51 C -0.1000(5) 0.3466(4) 0.8839(4) 0.079(3) Uani 1 1 d . . . . .
H51A H -0.126375 0.317743 0.868343 0.119 Uiso 1 1 calc GR . . . .
H51B H -0.102422 0.348890 0.919026 0.119 Uiso 1 1 calc GR . . . .
H51C H -0.049381 0.344201 0.882816 0.119 Uiso 1 1 calc GR . . . .
C52 C -0.2127(5) 0.3953(4) 0.8585(4) 0.069(3) Uani 1 1 d . . . . .
H52A H -0.236645 0.423021 0.838667 0.104 Uiso 1 1 calc GR . . . .
H52B H -0.213383 0.399569 0.893735 0.104 Uiso 1 1 calc GR . . . .
H52C H -0.238383 0.365481 0.845263 0.104 Uiso 1 1 calc GR . . . .
C53 C 0.1450(4) 0.4655(3) 0.9117(3) 0.039(2) Uani 1 1 d . . . . .
C54 C 0.1519(5) 0.4513(3) 0.9608(4) 0.052(2) Uani 1 1 d . . . . .
C55 C 0.2173(5) 0.4331(3) 0.9894(3) 0.058(3) Uani 1 1 d . . . . .
H55 H 0.221411 0.421848 1.022658 0.070 Uiso 1 1 calc R . . . .
C56 C 0.2764(5) 0.4312(3) 0.9695(4) 0.062(3) Uani 1 1 d . . . . .
H56 H 0.321049 0.418811 0.989131 0.074 Uiso 1 1 calc R . . . .
C57 C 0.2708(4) 0.4474(3) 0.9208(3) 0.051(2) Uani 1 1 d . . . . .
H57 H 0.312114 0.446840 0.907778 0.061 Uiso 1 1 calc R . . . .
C58 C 0.2050(4) 0.4647(3) 0.8908(3) 0.045(2) Uani 1 1 d . . . . .
C59 C 0.0874(5) 0.4528(4) 0.9843(4) 0.069(3) Uani 1 1 d . . . . .
H59 H 0.051456 0.475764 0.963521 0.083 Uiso 1 1 calc R . . . .
C60 C 0.0501(7) 0.4039(5) 0.9812(5) 0.122(5) Uani 1 1 d . . . . .
H60A H 0.039678 0.391771 0.946540 0.183 Uiso 1 1 calc GR . . . .
H60B H 0.004799 0.407407 0.991171 0.183 Uiso 1 1 calc GR . . . .
H60C H 0.081786 0.380961 1.003800 0.183 Uiso 1 1 calc GR . . . .
C61 C 0.1066(6) 0.4723(6) 1.0382(4) 0.137(6) Uani 1 1 d . . . . .
H61A H 0.132916 0.447475 1.061184 0.206 Uiso 1 1 calc GR . . . .
H61B H 0.062084 0.480766 1.047591 0.206 Uiso 1 1 calc GR . . . .
H61C H 0.136916 0.501202 1.040229 0.206 Uiso 1 1 calc GR . . . .
C62 C 0.2017(4) 0.4817(3) 0.8383(3) 0.040(2) Uani 1 1 d . . . . .
H62 H 0.155084 0.499477 0.825425 0.048 Uiso 1 1 calc R . . . .
C63 C 0.2019(6) 0.4397(3) 0.8038(4) 0.077(3) Uani 1 1 d . . . . .
H63A H 0.248473 0.422896 0.814046 0.115 Uiso 1 1 calc GR . . . .
H63B H 0.194205 0.451444 0.769152 0.115 Uiso 1 1 calc GR . . . .
H63C H 0.162957 0.417187 0.805518 0.115 Uiso 1 1 calc GR . . . .
C64 C 0.2636(4) 0.5172(3) 0.8381(3) 0.057(3) Uani 1 1 d . . . . .
H64A H 0.262295 0.544111 0.861050 0.086 Uiso 1 1 calc GR . . . .
H64B H 0.257926 0.529730 0.803950 0.086 Uiso 1 1 calc GR . . . .
H64C H 0.310048 0.500281 0.849170 0.086 Uiso 1 1 calc GR . . . .
Mn1' Mn 0.54868(6) 0.29175(4) 0.66908(4) 0.0317(3) Uani 1 1 d . . . . .
K1' K 0.86237(10) 0.21056(8) 0.72443(8) 0.0633(6) Uani 1 1 d . U . . .
O1' O 0.6683(3) 0.3115(2) 0.7579(2) 0.0598(17) Uani 1 1 d . . . . .
O2' O 0.4413(3) 0.25900(18) 0.7218(2) 0.0437(14) Uani 1 1 d . . . . .
O1S' O 0.9534(17) 0.2054(11) 0.6597(13) 0.086(3) Uani 0.5 1 d D U P A 1
O1B O 0.9581(18) 0.2168(11) 0.6691(13) 0.086(3) Uani 0.5 1 d D U P A 2
N1' N 0.4837(3) 0.3913(2) 0.6626(2) 0.0339(16) Uani 1 1 d . . . . .
N2' N 0.7123(3) 0.1970(2) 0.6799(2) 0.0326(15) Uani 1 1 d . . . . .
C1' C 0.5074(4) 0.3517(3) 0.6655(3) 0.0306(19) Uani 1 1 d . . . . .
C2' C 0.6205(4) 0.3048(3) 0.7221(3) 0.040(2) Uani 1 1 d . . . . .
C3' C 0.4854(4) 0.2712(2) 0.7011(3) 0.0320(19) Uani 1 1 d . . . . .
C4' C 0.6669(4) 0.2265(3) 0.6478(3) 0.0295(18) Uani 1 1 d . . . . .
C5' C 0.6940(4) 0.2584(3) 0.6153(3) 0.037(2) Uani 1 1 d . . . . .
C6' C 0.6596(4) 0.3000(3) 0.5997(3) 0.036(2) Uani 1 1 d . . . . .
H6' H 0.682913 0.321929 0.582424 0.043 Uiso 1 1 calc R . . . .
C7' C 0.5886(4) 0.3151(3) 0.6070(3) 0.0324(19) Uani 1 1 d . . . . .
H7' H 0.576391 0.349573 0.597324 0.039 Uiso 1 1 calc R . . . .
C8' C 0.5287(4) 0.2835(3) 0.5913(3) 0.036(2) Uani 1 1 d . . . . .
H8' H 0.482570 0.296672 0.569349 0.043 Uiso 1 1 calc R . . . .
C9' C 0.5277(4) 0.2376(3) 0.6132(3) 0.035(2) Uani 1 1 d . . . . .
C10' C 0.5934(4) 0.2225(3) 0.6514(3) 0.0309(19) Uani 1 1 d . . . . .
C11' C 0.5965(4) 0.1851(2) 0.6889(3) 0.0302(19) Uani 1 1 d . . . . .
C12' C 0.6711(4) 0.1715(3) 0.7053(3) 0.0273(18) Uani 1 1 d . . . . .
C13' C 0.6957(4) 0.1373(3) 0.7443(3) 0.0325(19) Uani 1 1 d . . . . .
C14' C 0.6459(4) 0.1152(3) 0.7640(3) 0.0352(19) Uani 1 1 d . . . . .
H14' H 0.661254 0.090655 0.788747 0.042 Uiso 1 1 calc R . . . .
C15' C 0.5724(4) 0.1275(3) 0.7489(3) 0.0327(19) Uani 1 1 d . . . . .
H15' H 0.539080 0.112148 0.764146 0.039 Uiso 1 1 calc R . . . .
C16' C 0.5480(4) 0.1622(3) 0.7116(3) 0.0325(19) Uani 1 1 d . . . . .
H16' H 0.498057 0.170288 0.701527 0.039 Uiso 1 1 calc R . . . .
C17' C 0.7583(4) 0.2413(3) 0.5968(3) 0.037(2) Uani 1 1 d . . . . .
H17' H 0.793255 0.225321 0.625674 0.044 Uiso 1 1 calc R . . . .
C18' C 0.7338(5) 0.2036(3) 0.5557(3) 0.058(3) Uani 1 1 d . . . . .
H18D H 0.710162 0.176789 0.568592 0.087 Uiso 1 1 calc GR . . . .
H18E H 0.775802 0.191331 0.545391 0.087 Uiso 1 1 calc GR . . . .
H18F H 0.699574 0.218327 0.526719 0.087 Uiso 1 1 calc GR . . . .
C19' C 0.7988(4) 0.2827(3) 0.5781(3) 0.053(2) Uani 1 1 d . . . . .
H19D H 0.767191 0.297148 0.547727 0.080 Uiso 1 1 calc GR . . . .
H19E H 0.842310 0.269801 0.570256 0.080 Uiso 1 1 calc GR . . . .
H19F H 0.812527 0.307430 0.604382 0.080 Uiso 1 1 calc GR . . . .
C20' C 0.4634(4) 0.2034(3) 0.5964(3) 0.040(2) Uani 1 1 d . . . . .
H20' H 0.456498 0.186103 0.626751 0.047 Uiso 1 1 calc R . . . .
C21' C 0.4818(4) 0.1662(3) 0.5613(3) 0.052(2) Uani 1 1 d . . . . .
H21D H 0.489993 0.182557 0.531567 0.078 Uiso 1 1 calc GR . . . .
H21E H 0.441706 0.143263 0.550739 0.078 Uiso 1 1 calc GR . . . .
H21F H 0.525703 0.148764 0.578732 0.078 Uiso 1 1 calc GR . . . .
C22' C 0.3936(4) 0.2294(3) 0.5716(4) 0.062(3) Uani 1 1 d . . . . .
H22D H 0.385744 0.255755 0.593529 0.093 Uiso 1 1 calc GR . . . .
H22E H 0.353181 0.206568 0.566022 0.093 Uiso 1 1 calc GR . . . .
H22F H 0.396796 0.242873 0.539251 0.093 Uiso 1 1 calc GR . . . .
C23' C 0.7743(4) 0.1267(3) 0.7620(3) 0.036(2) Uani 1 1 d . . . . .
C24' C 0.8127(4) 0.1450(3) 0.8088(3) 0.037(2) Uani 1 1 d . . . . .
C25' C 0.8865(4) 0.1330(3) 0.8267(3) 0.049(2) Uani 1 1 d . . . . .
H25' H 0.914163 0.145174 0.858151 0.058 Uiso 1 1 calc R . . . .
C26' C 0.9183(4) 0.1031(3) 0.7977(4) 0.046(2) Uani 1 1 d . . . . .
H26' H 0.967748 0.094433 0.810493 0.055 Uiso 1 1 calc R . . . .
C27' C 0.8823(4) 0.0859(3) 0.7527(4) 0.048(2) Uani 1 1 d . . . . .
H27' H 0.905946 0.065682 0.733898 0.058 Uiso 1 1 calc R . . . .
C28' C 0.8086(4) 0.0982(3) 0.7333(3) 0.039(2) Uani 1 1 d . . . . .
C29' C 0.7782(4) 0.1786(3) 0.8394(3) 0.046(2) Uani 1 1 d . . . . .
H29' H 0.724966 0.172224 0.829101 0.055 Uiso 1 1 calc R . . . .
C30' C 0.8036(8) 0.1695(5) 0.8956(4) 0.130(6) Uani 1 1 d . . . . .
H30D H 0.773714 0.144212 0.905102 0.196 Uiso 1 1 calc GR . . . .
H30E H 0.799184 0.199453 0.913822 0.196 Uiso 1 1 calc GR . . . .
H30F H 0.854219 0.159102 0.904335 0.196 Uiso 1 1 calc GR . . . .
C31' C 0.7887(6) 0.2302(4) 0.8275(6) 0.120(5) Uani 1 1 d . . . . .
H31D H 0.771521 0.235293 0.791089 0.180 Uiso 1 1 calc GR . . . .
H31E H 0.840203 0.238346 0.838730 0.180 Uiso 1 1 calc GR . . . .
H31F H 0.761331 0.250954 0.844880 0.180 Uiso 1 1 calc GR . . . .
C32' C 0.7691(5) 0.0782(3) 0.6818(3) 0.054(2) Uani 1 1 d . . . . .
H32' H 0.718717 0.091421 0.673422 0.064 Uiso 1 1 calc R . . . .
C33' C 0.7634(5) 0.0237(3) 0.6814(4) 0.066(3) Uani 1 1 d . . . . .
H33D H 0.811601 0.009502 0.686213 0.099 Uiso 1 1 calc GR . . . .
H33E H 0.732184 0.012948 0.649053 0.099 Uiso 1 1 calc GR . . . .
H33F H 0.742576 0.013168 0.708712 0.099 Uiso 1 1 calc GR . . . .
C34' C 0.8044(5) 0.0956(3) 0.6406(3) 0.067(3) Uani 1 1 d . . . . .
H34D H 0.809615 0.130948 0.642408 0.101 Uiso 1 1 calc GR . . . .
H34E H 0.773939 0.086413 0.607490 0.101 Uiso 1 1 calc GR . . . .
H34F H 0.852170 0.080659 0.645779 0.101 Uiso 1 1 calc GR . . . .
C35' C 0.4582(4) 0.4387(2) 0.6581(3) 0.0315(19) Uani 1 1 d . . . . .
C36' C 0.4808(3) 0.4692(2) 0.6242(3) 0.0269(18) Uani 1 1 d . . . . .
C37' C 0.4550(4) 0.5163(3) 0.6197(3) 0.0321(19) Uani 1 1 d . . . . .
H37' H 0.468172 0.537845 0.596616 0.039 Uiso 1 1 calc R . . . .
C38' C 0.4098(4) 0.5325(3) 0.6491(3) 0.034(2) Uani 1 1 d . . . . .
H38' H 0.392811 0.564948 0.646155 0.040 Uiso 1 1 calc R . . . .
C39' C 0.3901(4) 0.5018(3) 0.6818(3) 0.034(2) Uani 1 1 d . . . . .
H39' H 0.359664 0.513701 0.701521 0.041 Uiso 1 1 calc R . . . .
C40' C 0.4124(4) 0.4543(3) 0.6877(3) 0.036(2) Uani 1 1 d . . . . .
C41' C 0.5301(4) 0.4513(2) 0.5938(3) 0.0272(18) Uani 1 1 d . . . . .
C42' C 0.6051(4) 0.4534(2) 0.6144(3) 0.0307(19) Uani 1 1 d . . . . .
C43' C 0.6493(4) 0.4360(3) 0.5845(3) 0.035(2) Uani 1 1 d . . . . .
H43' H 0.700339 0.437018 0.597726 0.042 Uiso 1 1 calc R . . . .
C44' C 0.6222(4) 0.4178(3) 0.5376(3) 0.0326(19) Uani 1 1 d . . . . .
H44' H 0.653711 0.405903 0.518680 0.039 Uiso 1 1 calc R . . . .
C45' C 0.5482(4) 0.4169(2) 0.5176(3) 0.034(2) Uani 1 1 d . . . . .
H45' H 0.528896 0.404785 0.484485 0.041 Uiso 1 1 calc R . . . .
C46' C 0.5010(4) 0.4334(3) 0.5454(3) 0.0305(19) Uani 1 1 d . . . . .
C47' C 0.6403(4) 0.4728(3) 0.6665(3) 0.0333(19) Uani 1 1 d . . . . .
H47' H 0.602065 0.490157 0.678572 0.040 Uiso 1 1 calc R . . . .
C48' C 0.6675(5) 0.4321(3) 0.7026(3) 0.059(3) Uani 1 1 d . . . . .
H48D H 0.629480 0.407625 0.699384 0.088 Uiso 1 1 calc GR . . . .
H48E H 0.680879 0.444666 0.737083 0.088 Uiso 1 1 calc GR . . . .
H48F H 0.709970 0.417359 0.694846 0.088 Uiso 1 1 calc GR . . . .
C49' C 0.6998(4) 0.5091(3) 0.6661(3) 0.044(2) Uani 1 1 d . . . . .
H49D H 0.740046 0.492501 0.657273 0.066 Uiso 1 1 calc GR . . . .
H49E H 0.716774 0.523701 0.699579 0.066 Uiso 1 1 calc GR . . . .
H49F H 0.680821 0.534427 0.641268 0.066 Uiso 1 1 calc GR . . . .
C50' C 0.4180(4) 0.4283(3) 0.5228(3) 0.038(2) Uani 1 1 d . . . . .
H50' H 0.393391 0.448279 0.543814 0.045 Uiso 1 1 calc R . . . .
C51' C 0.3948(4) 0.3766(3) 0.5256(3) 0.049(2) Uani 1 1 d . . . . .
H51D H 0.417799 0.356198 0.504948 0.073 Uiso 1 1 calc GR . . . .
H51E H 0.342125 0.374302 0.512944 0.073 Uiso 1 1 calc GR . . . .
H51F H 0.409360 0.365484 0.560607 0.073 Uiso 1 1 calc GR . . . .
C52' C 0.3959(4) 0.4478(3) 0.4697(3) 0.047(2) Uani 1 1 d . . . . .
H52D H 0.413616 0.481084 0.469265 0.071 Uiso 1 1 calc GR . . . .
H52E H 0.343008 0.447584 0.457556 0.071 Uiso 1 1 calc GR . . . .
H52F H 0.416585 0.427485 0.447734 0.071 Uiso 1 1 calc GR . . . .
C53' C 0.3931(4) 0.4203(3) 0.7236(3) 0.0298(19) Uani 1 1 d . . . . .
C54' C 0.4376(4) 0.4158(3) 0.7720(3) 0.044(2) Uani 1 1 d . . . . .
C55' C 0.4189(4) 0.3849(3) 0.8059(3) 0.048(2) Uani 1 1 d . . . . .
H55' H 0.448670 0.382964 0.839399 0.058 Uiso 1 1 calc R . . . .
C56' C 0.3566(4) 0.3564(3) 0.7916(3) 0.050(2) Uani 1 1 d . . . . .
H56' H 0.344407 0.334752 0.814945 0.060 Uiso 1 1 calc R . . . .
C57' C 0.3131(4) 0.3600(3) 0.7435(3) 0.048(2) Uani 1 1 d . . . . .
H57' H 0.271202 0.340301 0.733622 0.057 Uiso 1 1 calc R . . . .
C58' C 0.3294(4) 0.3922(3) 0.7087(3) 0.038(2) Uani 1 1 d . . . . .
C59' C 0.5068(4) 0.4464(3) 0.7894(3) 0.051(2) Uani 1 1 d . . . . .
H59' H 0.517243 0.461054 0.758727 0.061 Uiso 1 1 calc R . . . .
C60' C 0.5728(4) 0.4147(4) 0.8155(4) 0.070(3) Uani 1 1 d . . . . .
H60D H 0.566278 0.402383 0.847503 0.105 Uiso 1 1 calc GR . . . .
H60E H 0.617005 0.434235 0.821975 0.105 Uiso 1 1 calc GR . . . .
H60F H 0.576855 0.387395 0.793627 0.105 Uiso 1 1 calc GR . . . .
C61' C 0.4967(5) 0.4877(4) 0.8235(4) 0.079(3) Uani 1 1 d . . . . .
H61D H 0.459651 0.509981 0.804607 0.118 Uiso 1 1 calc GR . . . .
H61E H 0.542515 0.505189 0.835605 0.118 Uiso 1 1 calc GR . . . .
H61F H 0.481520 0.474649 0.852279 0.118 Uiso 1 1 calc GR . . . .
C62' C 0.2826(4) 0.3941(3) 0.6556(3) 0.043(2) Uani 1 1 d . . . . .
H62' H 0.293917 0.425006 0.640226 0.051 Uiso 1 1 calc R . . . .
C63' C 0.2979(5) 0.3529(4) 0.6237(4) 0.070(3) Uani 1 1 d . . . . .
H63D H 0.349604 0.352180 0.625322 0.106 Uiso 1 1 calc GR . . . .
H63E H 0.270029 0.357483 0.588748 0.106 Uiso 1 1 calc GR . . . .
H63F H 0.283898 0.322168 0.636449 0.106 Uiso 1 1 calc GR . . . .
C64' C 0.2009(4) 0.3946(3) 0.6530(3) 0.056(2) Uani 1 1 d . . . . .
H64D H 0.187478 0.363762 0.665794 0.084 Uiso 1 1 calc GR . . . .
H64E H 0.173118 0.398949 0.617972 0.084 Uiso 1 1 calc GR . . . .
H64F H 0.190490 0.421242 0.673545 0.084 Uiso 1 1 calc GR . . . .
C1S' C 0.9854(16) 0.1366(11) 0.6093(16) 0.182(14) Uani 0.5 1 d D U P A 1
H1SD H 0.971222 0.123205 0.575177 0.272 Uiso 0.5 1 calc GR . P A 1
H1SE H 0.973526 0.113308 0.632926 0.272 Uiso 0.5 1 calc GR . P A 1
H1SF H 1.037502 0.142903 0.618878 0.272 Uiso 0.5 1 calc GR . P A 1
C2S' C 0.9457(14) 0.1825(11) 0.6109(11) 0.119(9) Uani 0.5 1 d D U P A 1
H2SC H 0.961378 0.206073 0.588767 0.143 Uiso 0.5 1 calc R . P A 1
H2SD H 0.893652 0.176162 0.596105 0.143 Uiso 0.5 1 calc R . P A 1
C3S' C 1.0175(14) 0.2346(7) 0.6716(11) 0.072(6) Uani 0.5 1 d D U P A 1
H3SC H 1.049432 0.225104 0.650064 0.086 Uiso 0.5 1 calc R . P A 1
H3SD H 1.044219 0.229566 0.707226 0.086 Uiso 0.5 1 calc R . P A 1
C4S' C 0.9963(15) 0.2870(8) 0.6629(12) 0.090(8) Uani 0.5 1 d D U P A 1
H4SD H 1.000570 0.296874 0.629539 0.135 Uiso 0.5 1 calc GR . P A 1
H4SE H 1.028394 0.306956 0.688728 0.135 Uiso 0.5 1 calc GR . P A 1
H4SF H 0.946241 0.291217 0.664716 0.135 Uiso 0.5 1 calc GR . P A 1
C1B C 0.955(2) 0.1769(16) 0.5816(8) 0.21(2) Uani 0.5 1 d D U P A 2
H1BA H 0.989302 0.198000 0.570414 0.311 Uiso 0.5 1 calc GR . P A 2
H1BB H 0.905967 0.189076 0.568309 0.311 Uiso 0.5 1 calc GR . P A 2
H1BC H 0.958712 0.143943 0.569124 0.311 Uiso 0.5 1 calc GR . P A 2
C2B C 0.9741(14) 0.1763(10) 0.6397(7) 0.096(7) Uani 0.5 1 d D U P A 2
H2BA H 0.950119 0.147507 0.649382 0.116 Uiso 0.5 1 calc R . P A 2
H2BB H 1.026851 0.170484 0.651471 0.116 Uiso 0.5 1 calc R . P A 2
C3B C 1.006(2) 0.2580(12) 0.6755(13) 0.124(12) Uani 0.5 1 d D U P A 2
H3BA H 1.053591 0.245851 0.695739 0.149 Uiso 0.5 1 calc R . P A 2
H3BB H 0.988718 0.280661 0.697568 0.149 Uiso 0.5 1 calc R . P A 2
C4B C 1.0237(15) 0.2894(10) 0.6346(11) 0.120(11) Uani 0.5 1 d D U P A 2
H4BA H 0.979140 0.304370 0.614496 0.179 Uiso 0.5 1 calc GR . P A 2
H4BB H 1.045047 0.269296 0.612848 0.179 Uiso 0.5 1 calc GR . P A 2
H4BC H 1.058025 0.314737 0.650248 0.179 Uiso 0.5 1 calc GR . P A 2

loop_
_atom_site_aniso_label
_atom_site_aniso_U_11
_atom_site_aniso_U_22
_atom_site_aniso_U_33
_atom_site_aniso_U_23
_atom_site_aniso_U_13
_atom_site_aniso_U_12
Mn1 0.0289(6) 0.0305(7) 0.0474(8) 0.0081(6) 0.0124(6) 0.0029(5)
K1 0.0345(10) 0.0556(12) 0.0551(12) -0.0011(10) 0.0190(9) -0.0108(9)
O1 0.030(3) 0.046(4) 0.075(4) 0.007(3) 0.008(3) 0.000(3)
O1S 0.040(3) 0.079(5) 0.067(4) 0.010(4) 0.011(3) -0.008(3)
O2 0.051(4) 0.058(4) 0.054(4) 0.008(3) 0.015(3) -0.009(3)
N1 0.035(4) 0.033(5) 0.052(5) 0.010(4) 0.013(3) 0.003(3)
N2 0.032(4) 0.028(4) 0.037(4) 0.002(3) 0.013(3) 0.001(3)
C1 0.022(4) 0.043(6) 0.043(5) 0.007(4) 0.002(4) -0.008(4)
C1S 0.111(9) 0.062(8) 0.117(10) -0.023(7) 0.040(8) -0.019(7)
C2 0.034(5) 0.030(5) 0.049(5) 0.010(4) 0.009(4) 0.000(4)
C2S 0.055(6) 0.067(7) 0.086(8) 0.006(6) 0.017(6) -0.001(5)
C3 0.031(5) 0.035(5) 0.041(6) 0.007(4) 0.000(4) 0.004(4)
C3S 0.076(8) 0.094(9) 0.117(11) 0.014(8) 0.038(7) 0.001(7)
C4 0.029(5) 0.032(5) 0.033(5) 0.008(4) 0.012(4) 0.001(4)
C4S 0.112(10) 0.094(10) 0.154(13) 0.041(9) 0.057(9) 0.038(8)
C5 0.036(5) 0.036(5) 0.040(5) 0.005(4) 0.013(4) -0.002(4)
C6 0.031(5) 0.029(5) 0.045(5) 0.004(4) 0.010(4) -0.003(4)
C7 0.036(5) 0.029(5) 0.058(6) 0.007(4) 0.012(4) 0.006(4)
C8 0.025(4) 0.045(6) 0.044(5) 0.003(4) 0.010(4) 0.004(4)
C9 0.030(4) 0.043(6) 0.038(5) 0.006(4) 0.006(4) 0.001(4)
C10 0.025(4) 0.038(5) 0.040(5) 0.006(4) 0.018(4) 0.004(4)
C11 0.027(4) 0.026(4) 0.044(5) 0.011(4) 0.021(4) 0.005(4)
C12 0.026(5) 0.030(5) 0.046(5) 0.007(4) 0.004(4) -0.006(4)
C13 0.028(5) 0.032(5) 0.041(5) 0.002(4) 0.005(4) 0.003(4)
C14 0.039(5) 0.028(5) 0.047(5) 0.005(4) 0.006(4) 0.000(4)
C15 0.028(5) 0.045(5) 0.047(6) -0.012(5) 0.016(4) -0.009(4)
C16 0.014(4) 0.037(5) 0.050(5) 0.006(4) 0.015(4) 0.000(4)
C17 0.022(4) 0.056(6) 0.047(5) 0.000(5) 0.008(4) 0.002(4)
C18 0.050(6) 0.069(7) 0.065(7) 0.016(6) 0.007(5) 0.012(5)
C19 0.036(5) 0.063(6) 0.072(7) -0.009(5) -0.002(5) -0.003(5)
C20 0.033(4) 0.041(5) 0.046(5) 0.014(4) 0.018(4) -0.004(4)
C21 0.056(5) 0.042(5) 0.069(6) 0.032(5) 0.022(5) -0.005(4)
C22 0.041(5) 0.074(7) 0.073(7) 0.011(5) 0.033(5) -0.002(5)
C23 0.018(4) 0.035(5) 0.047(6) -0.004(4) 0.010(4) 0.003(4)
C24 0.028(5) 0.031(5) 0.054(6) -0.002(4) 0.017(4) 0.001(4)
C25 0.042(5) 0.049(6) 0.058(6) -0.009(5) 0.024(5) -0.014(5)
C26 0.026(5) 0.035(5) 0.059(6) -0.005(5) 0.017(4) -0.004(4)
C27 0.031(5) 0.052(6) 0.064(7) 0.002(5) 0.001(5) 0.003(4)
C28 0.018(4) 0.039(5) 0.067(6) -0.009(5) 0.016(4) 0.000(4)
C29 0.039(5) 0.053(6) 0.053(6) 0.003(5) 0.022(4) 0.001(4)
C30 0.090(8) 0.131(11) 0.063(8) 0.010(7) 0.009(6) 0.029(8)
C31 0.043(6) 0.070(8) 0.132(10) 0.019(7) -0.002(6) 0.013(5)
C32 0.042(5) 0.046(6) 0.047(6) 0.001(5) 0.009(4) 0.019(4)
C33 0.050(5) 0.039(6) 0.081(7) 0.008(5) 0.022(5) 0.006(4)
C34 0.082(7) 0.042(6) 0.067(7) 0.009(5) -0.001(6) 0.001(5)
C35 0.051(6) 0.035(6) 0.049(6) 0.014(5) 0.029(5) 0.006(5)
C36 0.024(4) 0.037(5) 0.050(5) 0.016(4) 0.013(4) 0.007(4)
C37 0.034(5) 0.035(5) 0.057(6) 0.011(5) 0.021(4) 0.004(4)
C38 0.042(5) 0.030(5) 0.071(6) 0.019(5) 0.032(5) 0.010(4)
C39 0.047(5) 0.035(5) 0.039(5) 0.000(4) 0.018(4) 0.000(4)
C40 0.038(5) 0.035(5) 0.037(5) 0.003(4) 0.012(4) 0.002(4)
C41 0.032(5) 0.034(5) 0.059(7) 0.011(5) 0.014(4) 0.006(4)
C42 0.032(5) 0.040(5) 0.055(6) 0.005(5) 0.009(4) -0.005(4)
C43 0.045(5) 0.054(6) 0.066(7) 0.009(5) 0.015(5) 0.000(5)
C44 0.030(5) 0.055(6) 0.076(8) -0.002(6) 0.005(5) -0.003(4)
C45 0.031(5) 0.040(6) 0.078(8) 0.007(5) 0.010(5) 0.001(4)
C46 0.025(4) 0.038(5) 0.072(7) 0.013(5) 0.010(5) 0.002(4)
C47 0.052(5) 0.042(5) 0.063(6) 0.002(5) 0.024(5) -0.007(5)
C48 0.055(6) 0.055(6) 0.082(7) 0.006(5) 0.033(5) 0.004(5)
C49 0.075(7) 0.047(6) 0.088(8) 0.015(6) 0.044(6) 0.011(5)
C50 0.044(5) 0.049(6) 0.060(7) 0.014(5) 0.018(5) -0.006(4)
C51 0.056(6) 0.103(9) 0.081(8) 0.045(7) 0.024(6) 0.021(6)
C52 0.061(6) 0.075(7) 0.089(8) 0.016(6) 0.050(6) 0.016(5)
C53 0.040(5) 0.029(5) 0.050(6) 0.004(4) 0.017(5) 0.001(4)
C54 0.048(6) 0.045(6) 0.062(7) 0.004(5) 0.011(5) 0.004(4)
C55 0.055(6) 0.075(7) 0.042(6) 0.014(5) 0.007(5) 0.002(5)
C56 0.042(6) 0.059(6) 0.082(8) 0.010(6) 0.013(6) 0.014(5)
C57 0.041(6) 0.058(6) 0.056(6) 0.008(5) 0.019(5) 0.002(4)
C58 0.036(5) 0.033(5) 0.064(6) 0.003(5) 0.008(5) 0.003(4)
C59 0.062(6) 0.090(8) 0.067(8) 0.035(6) 0.035(6) 0.019(6)
C60 0.108(10) 0.133(12) 0.153(13) 0.024(10) 0.083(10) -0.013(9)
C61 0.071(8) 0.27(2) 0.081(10) -0.020(11) 0.036(7) -0.003(10)
C62 0.038(5) 0.030(5) 0.057(6) 0.003(4) 0.021(4) 0.005(4)
C63 0.115(9) 0.059(7) 0.071(7) -0.002(6) 0.052(7) -0.018(6)
C64 0.054(6) 0.054(6) 0.070(7) 0.010(5) 0.027(5) -0.012(5)
Mn1' 0.0274(6) 0.0248(7) 0.0456(8) 0.0024(6) 0.0141(5) 0.0023(5)
K1' 0.0407(11) 0.0830(16) 0.0608(14) 0.0209(12) 0.0033(10) -0.0182(11)
O1' 0.045(4) 0.070(4) 0.062(4) 0.001(4) 0.010(3) -0.012(3)
O2' 0.035(3) 0.038(3) 0.064(4) 0.005(3) 0.025(3) -0.003(3)
O1S' 0.049(5) 0.123(11) 0.084(10) -0.007(6) 0.015(6) -0.016(6)
O1B 0.049(5) 0.123(11) 0.084(10) -0.007(6) 0.015(6) -0.016(6)
N1' 0.030(4) 0.028(5) 0.048(4) 0.003(3) 0.019(3) 0.001(3)
N2' 0.029(3) 0.029(4) 0.041(4) 0.002(3) 0.012(3) 0.001(3)
C1' 0.025(4) 0.024(5) 0.048(5) 0.005(4) 0.019(4) -0.009(4)
C2' 0.039(5) 0.036(5) 0.045(6) -0.002(4) 0.013(5) -0.002(4)
C3' 0.036(5) 0.017(4) 0.043(5) -0.006(4) 0.010(4) 0.004(4)
C4' 0.029(4) 0.023(4) 0.035(5) 0.003(4) 0.007(4) -0.001(4)
C5' 0.037(5) 0.028(5) 0.045(5) 0.006(4) 0.008(4) 0.002(4)
C6' 0.039(5) 0.034(5) 0.038(5) 0.001(4) 0.017(4) -0.010(4)
C7' 0.035(5) 0.023(4) 0.042(5) 0.010(4) 0.016(4) 0.008(4)
C8' 0.026(4) 0.024(5) 0.063(6) 0.011(4) 0.023(4) 0.009(4)
C9' 0.033(5) 0.034(5) 0.041(5) 0.001(4) 0.017(4) 0.007(4)
C10' 0.024(4) 0.038(5) 0.031(5) 0.001(4) 0.007(4) 0.008(3)
C11' 0.021(4) 0.022(4) 0.049(5) -0.002(4) 0.011(4) 0.000(3)
C12' 0.028(4) 0.029(4) 0.032(5) -0.003(4) 0.018(4) -0.009(4)
C13' 0.029(5) 0.027(5) 0.043(5) 0.001(4) 0.013(4) 0.009(4)
C14' 0.031(5) 0.030(5) 0.045(5) 0.006(4) 0.010(4) 0.001(4)
C15' 0.020(4) 0.035(5) 0.046(5) 0.005(4) 0.014(4) -0.002(4)
C16' 0.024(4) 0.023(4) 0.049(5) 0.001(4) 0.007(4) 0.002(3)
C17' 0.033(4) 0.046(5) 0.032(5) 0.001(4) 0.011(4) 0.005(4)
C18' 0.057(6) 0.065(6) 0.056(6) 0.000(5) 0.021(5) 0.027(5)
C19' 0.038(5) 0.066(6) 0.067(6) 0.016(5) 0.032(5) -0.001(4)
C20' 0.027(4) 0.043(5) 0.045(5) 0.001(4) 0.001(4) 0.006(4)
C21' 0.039(5) 0.049(6) 0.067(6) -0.021(5) 0.012(5) 0.003(4)
C22' 0.029(5) 0.060(6) 0.089(7) -0.005(5) 0.002(5) 0.003(4)
C23' 0.023(4) 0.041(5) 0.043(6) 0.023(4) 0.010(4) 0.011(4)
C24' 0.027(5) 0.032(5) 0.051(6) 0.014(4) 0.009(4) 0.008(4)
C25' 0.029(5) 0.052(6) 0.059(6) 0.028(5) 0.002(5) -0.011(4)
C26' 0.021(4) 0.046(6) 0.072(7) 0.021(5) 0.014(5) 0.004(4)
C27' 0.038(5) 0.043(5) 0.066(7) 0.014(5) 0.015(5) 0.007(4)
C28' 0.032(5) 0.034(5) 0.056(6) 0.015(4) 0.020(4) 0.012(4)
C29' 0.031(5) 0.052(6) 0.049(6) 0.007(5) 0.002(4) 0.000(4)
C30' 0.176(13) 0.161(13) 0.056(8) 0.009(8) 0.034(8) 0.102(11)
C31' 0.089(8) 0.055(8) 0.249(17) -0.016(9) 0.104(10) -0.016(6)
C32' 0.055(6) 0.053(6) 0.054(6) 0.009(5) 0.016(5) 0.025(5)
C33' 0.061(6) 0.057(7) 0.074(7) 0.001(5) 0.007(5) 0.015(5)
C34' 0.096(8) 0.056(6) 0.058(7) 0.014(5) 0.035(6) 0.018(5)
C35' 0.025(4) 0.014(4) 0.052(5) 0.001(4) 0.004(4) 0.002(3)
C36' 0.025(4) 0.023(5) 0.030(5) 0.008(4) 0.003(4) 0.002(3)
C37' 0.027(4) 0.028(5) 0.041(5) 0.001(4) 0.010(4) -0.008(4)
C38' 0.025(4) 0.019(4) 0.054(5) -0.002(4) 0.004(4) 0.004(3)
C39' 0.027(4) 0.029(5) 0.054(6) 0.006(4) 0.025(4) 0.009(4)
C40' 0.020(4) 0.042(6) 0.048(5) -0.008(4) 0.014(4) 0.003(4)
C41' 0.027(5) 0.021(4) 0.038(5) 0.001(4) 0.016(4) 0.006(3)
C42' 0.033(5) 0.017(4) 0.048(5) -0.001(4) 0.022(4) 0.002(3)
C43' 0.024(4) 0.031(5) 0.051(6) -0.005(4) 0.012(4) -0.003(4)
C44' 0.024(5) 0.035(5) 0.043(6) -0.003(4) 0.016(4) -0.005(4)
C45' 0.047(6) 0.024(4) 0.036(5) 0.001(4) 0.016(4) -0.007(4)
C46' 0.032(4) 0.025(4) 0.040(5) 0.006(4) 0.018(4) -0.002(3)
C47' 0.029(4) 0.034(5) 0.041(5) -0.001(4) 0.017(4) 0.005(4)
C48' 0.076(7) 0.037(5) 0.053(6) 0.006(5) 0.000(5) -0.004(5)
C49' 0.040(5) 0.035(5) 0.052(6) -0.001(4) 0.004(4) -0.009(4)
C50' 0.036(5) 0.046(5) 0.031(5) 0.011(4) 0.009(4) 0.000(4)
C51' 0.036(5) 0.050(6) 0.056(6) 0.018(5) 0.007(4) -0.009(4)
C52' 0.042(5) 0.033(5) 0.065(7) 0.006(5) 0.010(5) 0.001(4)
C53' 0.030(4) 0.027(4) 0.039(5) 0.007(4) 0.019(4) 0.008(4)
C54' 0.044(5) 0.037(5) 0.060(7) 0.007(5) 0.028(5) 0.000(4)
C55' 0.038(5) 0.060(6) 0.049(6) 0.011(5) 0.014(4) 0.005(5)
C56' 0.045(5) 0.061(6) 0.051(6) 0.015(5) 0.026(5) -0.002(5)
C57' 0.041(5) 0.047(6) 0.061(7) 0.014(5) 0.026(5) 0.003(4)
C58' 0.038(5) 0.038(5) 0.044(6) 0.005(4) 0.022(4) 0.004(4)
C59' 0.037(5) 0.052(6) 0.059(6) 0.015(5) 0.006(4) -0.016(4)
C60' 0.043(6) 0.083(8) 0.082(8) 0.001(6) 0.011(5) -0.012(5)
C61' 0.074(7) 0.060(7) 0.106(9) -0.018(7) 0.029(6) -0.010(5)
C62' 0.042(5) 0.031(5) 0.058(6) 0.009(4) 0.018(5) -0.018(4)
C63' 0.043(5) 0.116(9) 0.062(7) -0.016(6) 0.030(5) 0.003(6)
C64' 0.041(5) 0.046(6) 0.077(7) 0.001(5) 0.007(5) 0.004(4)
C1S' 0.10(2) 0.17(2) 0.28(4) -0.09(2) 0.06(3) -0.011(18)
C2S' 0.054(16) 0.19(2) 0.117(15) -0.051(16) 0.024(13) 0.003(13)
C3S' 0.028(7) 0.094(11) 0.092(16) 0.014(11) 0.013(8) 0.011(8)
C4S' 0.047(14) 0.093(10) 0.12(2) 0.007(13) 0.008(15) 0.012(9)
C1B 0.22(4) 0.32(5) 0.071(12) 0.014(17) 0.017(16) 0.22(4)
C2B 0.058(16) 0.148(15) 0.069(12) -0.005(12) -0.007(10) 0.022(12)
C3B 0.09(3) 0.166(19) 0.13(2) -0.023(17) 0.048(16) -0.06(2)
C4B 0.09(2) 0.120(18) 0.17(3) -0.010(17) 0.08(2) -0.011(15)

loop_
_atom_type_symbol
_atom_type_description
_atom_type_scat_dispersion_real
_atom_type_scat_dispersion_imag
_atom_type_scat_source
C C 0.0033 0.0016 'International Tables Vol C Tables 4.2.6.8 and 6.1.1.4'
H H 0.0000 0.0000 'International Tables Vol C Tables 4.2.6.8 and 6.1.1.4'
K K 0.2009 0.2494 'International Tables Vol C Tables 4.2.6.8 and 6.1.1.4'
Mn Mn 0.3368 0.7283 'International Tables Vol C Tables 4.2.6.8 and 6.1.1.4'
N N 0.0061 0.0033 'International Tables Vol C Tables 4.2.6.8 and 6.1.1.4'
O O 0.0106 0.0060 'International Tables Vol C Tables 4.2.6.8 and 6.1.1.4'

loop_
_geom_angle_atom_site_label_1
_geom_angle_atom_site_label_2
_geom_angle_atom_site_label_3
_geom_angle
_geom_angle_site_symmetry_1
_geom_angle_site_symmetry_3
C1 Mn1 C7 85.0(3) . .
C1 Mn1 C8 94.9(3) . .
C1 Mn1 C9 128.3(3) . .
C1 Mn1 C10 165.0(3) . .
C2 Mn1 C1 90.9(3) . .
C2 Mn1 C3 97.3(4) . .
C2 Mn1 C7 157.6(3) . .
C2 Mn1 C8 119.4(3) . .
C2 Mn1 C9 95.2(3) . .
C2 Mn1 C10 99.4(3) . .
C3 Mn1 C1 94.3(3) . .
C3 Mn1 C7 104.9(3) . .
C3 Mn1 C8 141.9(3) . .
C3 Mn1 C9 135.3(3) . .
C3 Mn1 C10 95.2(3) . .
C7 Mn1 C10 81.3(3) . .
C8 Mn1 C7 39.6(3) . .
C8 Mn1 C10 70.5(3) . .
C9 Mn1 C7 70.8(3) . .
C9 Mn1 C8 39.0(3) . .
C9 Mn1 C10 40.3(3) . .
O1S K1 N2 120.88(19) . .
O1S K1 C23 129.8(2) . .
O1S K1 C24 138.6(2) . .
O1S K1 C25 118.1(2) . .
O1S K1 C26 96.94(19) . .
O1S K1 C27 91.1(2) . .
O1S K1 C28 105.0(2) . .
O1S K1 C31 162.9(2) . .
N2 K1 C23 60.46(18) . .
N2 K1 C24 78.49(19) . .
N2 K1 C25 101.64(18) . .
N2 K1 C26 107.96(18) . .
N2 K1 C27 92.9(2) . .
N2 K1 C28 68.99(18) . .
N2 K1 C31 75.7(2) . .
C23 K1 C24 25.35(19) . .
C23 K1 C25 42.75(19) . .
C23 K1 C26 48.72(18) . .
C23 K1 C27 42.23(18) . .
C23 K1 C28 24.87(18) . .
C23 K1 C31 59.8(2) . .
C24 K1 C25 24.24(18) . .
C24 K1 C26 42.05(18) . .
C24 K1 C27 49.25(19) . .
C24 K1 C28 44.2(2) . .
C24 K1 C31 42.9(2) . .
C25 K1 C26 23.22(18) . .
C25 K1 C27 40.7(2) . .
C25 K1 C31 57.0(2) . .
C27 K1 C26 22.41(18) . .
C27 K1 C31 92.0(2) . .
C28 K1 C25 49.5(2) . .
C28 K1 C26 41.55(19) . .
C28 K1 C27 24.06(19) . .
C28 K1 C31 84.1(2) . .
C31 K1 C26 80.1(2) . .
O2' K1 O1S 85.79(18) . .
O2' K1 N2 144.27(17) . .
O2' K1 C23 122.4(2) . .
O2' K1 C24 97.24(19) . .
O2' K1 C25 82.68(19) . .
O2' K1 C26 90.00(19) . .
O2' K1 C27 111.2(2) . .
O2' K1 C28 130.7(2) . .
O2' K1 C31 77.4(2) . .
C2 O1 K1' 154.7(6) . 1_455
C2S O1S K1 119.0(5) . .
C3S O1S K1 127.1(6) . .
C3S O1S C2S 112.4(7) . .
C1 N1 C35 175.0(8) . .
C4 N2 K1 131.7(4) . .
C4 N2 C12 105.7(6) . .
C12 N2 K1 118.7(5) . .
N1 C1 Mn1 173.8(7) . .
H1SA C1S H1SB 109.5 . .
H1SA C1S H1SC 109.5 . .
H1SB C1S H1SC 109.5 . .
C2S C1S H1SA 109.5 . .
C2S C1S H1SB 109.5 . .
C2S C1S H1SC 109.5 . .
O1 C2 Mn1 176.8(7) . .
O1S C2S C1S 111.8(8) . .
O1S C2S H2SA 109.2 . .
O1S C2S H2SB 109.2 . .
C1S C2S H2SA 109.2 . .
C1S C2S H2SB 109.2 . .
H2SA C2S H2SB 107.9 . .
O2 C3 Mn1 175.9(7) . .
O1S C3S H3SA 108.6 . .
O1S C3S H3SB 108.6 . .
O1S C3S C4S 114.8(10) . .
H3SA C3S H3SB 107.5 . .
C4S C3S H3SA 108.6 . .
C4S C3S H3SB 108.6 . .
N2 C4 C5 119.8(6) . .
N2 C4 C10 113.8(6) . .
C10 C4 C5 126.3(7) . .
C3S C4S H4SA 109.5 . .
C3S C4S H4SB 109.5 . .
C3S C4S H4SC 109.5 . .
H4SA C4S H4SB 109.5 . .
H4SA C4S H4SC 109.5 . .
H4SB C4S H4SC 109.5 . .
C4 C5 C17 117.1(7) . .
C6 C5 C4 120.2(7) . .
C6 C5 C17 122.5(7) . .
C5 C6 H6 117.0 . .
C5 C6 C7 126.0(7) . .
C7 C6 H6 117.0 . .
Mn1 C7 H7 112.6 . .
C6 C7 Mn1 123.5(6) . .
C6 C7 H7 112.6 . .
C8 C7 Mn1 68.4(4) . .
C8 C7 C6 120.1(7) . .
C8 C7 H7 112.6 . .
Mn1 C8 H8 119.5 . .
C7 C8 Mn1 72.0(4) . .
C7 C8 H8 119.5 . .
C9 C8 Mn1 70.4(4) . .
C9 C8 C7 119.9(7) . .
C9 C8 H8 119.5 . .
C8 C9 Mn1 70.6(4) . .
C8 C9 C10 119.0(7) . .
C8 C9 C20 122.3(7) . .
C10 C9 Mn1 73.9(4) . .
C10 C9 C20 118.4(7) . .
C20 C9 Mn1 132.1(5) . .
C4 C10 Mn1 113.5(5) . .
C4 C10 C9 126.4(7) . .
C9 C10 Mn1 65.8(4) . .
C11 C10 Mn1 115.7(5) . .
C11 C10 C4 103.6(6) . .
C11 C10 C9 125.7(6) . .
C12 C11 C10 106.2(6) . .
C16 C11 C10 136.9(6) . .
C16 C11 C12 116.8(7) . .
N2 C12 C11 110.6(7) . .
C13 C12 N2 126.5(7) . .
C13 C12 C11 122.9(7) . .
C12 C13 C23 121.4(6) . .
C14 C13 C12 117.6(7) . .
C14 C13 C23 121.0(7) . .
C13 C14 H14 119.4 . .
C13 C14 C15 121.2(7) . .
C15 C14 H14 119.4 . .
C14 C15 H15 119.6 . .
C16 C15 C14 120.9(7) . .
C16 C15 H15 119.6 . .
C11 C16 H16 119.6 . .
C15 C16 C11 120.7(7) . .
C15 C16 H16 119.6 . .
C5 C17 H17 108.3 . .
C5 C17 C18 108.5(6) . .
C5 C17 C19 114.4(7) . .
C18 C17 H17 108.3 . .
C19 C17 H17 108.3 . .
C19 C17 C18 108.9(7) . .
C17 C18 H18A 109.5 . .
C17 C18 H18B 109.5 . .
C17 C18 H18C 109.5 . .
H18A C18 H18B 109.5 . .
H18A C18 H18C 109.5 . .
H18B C18 H18C 109.5 . .
C17 C19 H19A 109.5 . .
C17 C19 H19B 109.5 . .
C17 C19 H19C 109.5 . .
H19A C19 H19B 109.5 . .
H19A C19 H19C 109.5 . .
H19B C19 H19C 109.5 . .
C9 C20 H20 107.7 . .
C21 C20 C9 108.3(6) . .
C21 C20 H20 107.7 . .
C21 C20 C22 112.2(7) . .
C22 C20 C9 112.9(7) . .
C22 C20 H20 107.7 . .
C20 C21 H21A 109.5 . .
C20 C21 H21B 109.5 . .
C20 C21 H21C 109.5 . .
H21A C21 H21B 109.5 . .
H21A C21 H21C 109.5 . .
H21B C21 H21C 109.5 . .
C20 C22 H22A 109.5 . .
C20 C22 H22B 109.5 . .
C20 C22 H22C 109.5 . .
H22A C22 H22B 109.5 . .
H22A C22 H22C 109.5 . .
H22B C22 H22C 109.5 . .
C13 C23 K1 108.9(5) . .
C24 C23 K1 80.0(4) . .
C24 C23 C13 118.6(6) . .
C28 C23 K1 83.7(4) . .
C28 C23 C13 118.9(7) . .
C28 C23 C24 122.5(7) . .
C23 C24 K1 74.6(4) . .
C23 C24 C29 121.8(6) . .
C25 C24 K1 84.9(5) . .
C25 C24 C23 117.8(7) . .
C25 C24 C29 120.4(8) . .
C29 C24 K1 109.2(5) . .
K1 C25 H25 116.4 . .
C24 C25 K1 70.9(4) . .
C24 C25 H25 119.4 . .
C26 C25 K1 83.7(5) . .
C26 C25 C24 121.2(8) . .
C26 C25 H25 119.4 . .
K1 C26 H26 121.7 . .
C25 C26 K1 73.1(5) . .
C25 C26 H26 120.2 . .
C27 C26 K1 76.3(5) . .
C27 C26 C25 119.6(7) . .
C27 C26 H26 120.2 . .
K1 C27 H27 118.7 . .
C26 C27 K1 81.3(5) . .
C26 C27 H27 119.0 . .
C26 C27 C28 122.1(8) . .
C28 C27 K1 71.7(4) . .
C28 C27 H27 119.0 . .
C23 C28 K1 71.4(4) . .
C23 C28 C27 116.9(8) . .
C23 C28 C32 122.8(7) . .
C27 C28 K1 84.2(5) . .
C27 C28 C32 120.3(7) . .
C32 C28 K1 112.8(5) . .
C24 C29 H29 107.7 . .
C24 C29 C30 113.7(7) . .
C30 C29 H29 107.7 . .
C31 C29 C24 109.9(7) . .
C31 C29 H29 107.7 . .
C31 C29 C30 109.8(9) . .
C29 C30 H30A 109.5 . .
C29 C30 H30B 109.5 . .
C29 C30 H30C 109.5 . .
H30A C30 H30B 109.5 . .
H30A C30 H30C 109.5 . .
H30B C30 H30C 109.5 . .
K1 C31 H31A 57.5 . .
K1 C31 H31B 153.0 . .
K1 C31 H31C 61.1 . .
C29 C31 K1 97.5(5) . .
C29 C31 H31A 109.5 . .
C29 C31 H31B 109.5 . .
C29 C31 H31C 109.5 . .
H31A C31 H31B 109.5 . .
H31A C31 H31C 109.5 . .
H31B C31 H31C 109.5 . .
C28 C32 H32 107.8 . .
C28 C32 C33 111.1(7) . .
C33 C32 H32 107.8 . .
C34 C32 C28 111.6(7) . .
C34 C32 H32 107.8 . .
C34 C32 C33 110.6(7) . .
C32 C33 H33A 109.5 . .
C32 C33 H33B 109.5 . .
C32 C33 H33C 109.5 . .
H33A C33 H33B 109.5 . .
H33A C33 H33C 109.5 . .
H33B C33 H33C 109.5 . .
C32 C34 H34A 109.5 . .
C32 C34 H34B 109.5 . .
C32 C34 H34C 109.5 . .
H34A C34 H34B 109.5 . .
H34A C34 H34C 109.5 . .
H34B C34 H34C 109.5 . .
N1 C35 C36 117.3(8) . .
N1 C35 C40 120.0(7) . .
C40 C35 C36 122.7(7) . .
C35 C36 C41 120.0(7) . .
C37 C36 C35 116.5(8) . .
C37 C36 C41 123.4(7) . .
C36 C37 H37 119.4 . .
C38 C37 C36 121.1(7) . .
C38 C37 H37 119.4 . .
C37 C38 H38 119.6 . .
C37 C38 C39 120.8(7) . .
C39 C38 H38 119.6 . .
C38 C39 H39 119.8 . .
C40 C39 C38 120.4(8) . .
C40 C39 H39 119.8 . .
C35 C40 C53 120.0(7) . .
C39 C40 C35 118.3(7) . .
C39 C40 C53 121.7(7) . .
C42 C41 C36 118.9(7) . .
C42 C41 C46 120.6(8) . .
C46 C41 C36 120.5(8) . .
C41 C42 C47 121.5(8) . .
C43 C42 C41 119.3(8) . .
C43 C42 C47 119.2(8) . .
C42 C43 H43 119.9 . .
C42 C43 C44 120.1(9) . .
C44 C43 H43 119.9 . .
C43 C44 H44 120.2 . .
C45 C44 C43 119.6(9) . .
C45 C44 H44 120.2 . .
C44 C45 H45 118.6 . .
C44 C45 C46 122.7(8) . .
C46 C45 H45 118.6 . .
C41 C46 C50 121.5(8) . .
C45 C46 C41 117.6(8) . .
C45 C46 C50 120.9(8) . .
C42 C47 H47 107.5 . .
C42 C47 C48 111.8(7) . .
C48 C47 H47 107.5 . .
C49 C47 C42 111.5(7) . .
C49 C47 H47 107.5 . .
C49 C47 C48 110.9(7) . .
C47 C48 H48A 109.5 . .
C47 C48 H48B 109.5 . .
C47 C48 H48C 109.5 . .
H48A C48 H48B 109.5 . .
H48A C48 H48C 109.5 . .
H48B C48 H48C 109.5 . .
C47 C49 H49A 109.5 . .
C47 C49 H49B 109.5 . .
C47 C49 H49C 109.5 . .
H49A C49 H49B 109.5 . .
H49A C49 H49C 109.5 . .
H49B C49 H49C 109.5 . .
C46 C50 H50 108.7 . .
C46 C50 C51 111.0(7) . .
C46 C50 C52 111.8(7) . .
C51 C50 H50 108.7 . .
C52 C50 H50 108.7 . .
C52 C50 C51 108.0(7) . .
C50 C51 H51A 109.5 . .
C50 C51 H51B 109.5 . .
C50 C51 H51C 109.5 . .
H51A C51 H51B 109.5 . .
H51A C51 H51C 109.5 . .
H51B C51 H51C 109.5 . .
C50 C52 H52A 109.5 . .
C50 C52 H52B 109.5 . .
C50 C52 H52C 109.5 . .
H52A C52 H52B 109.5 . .
H52A C52 H52C 109.5 . .
H52B C52 H52C 109.5 . .
C54 C53 C40 120.2(7) . .
C54 C53 C58 120.8(7) . .
C58 C53 C40 118.9(7) . .
C53 C54 C55 120.0(8) . .
C53 C54 C59 121.3(8) . .
C55 C54 C59 118.6(8) . .
C54 C55 H55 119.9 . .
C56 C55 C54 120.1(8) . .
C56 C55 H55 119.9 . .
C55 C56 H56 119.9 . .
C55 C56 C57 120.3(8) . .
C57 C56 H56 119.9 . .
C56 C57 H57 119.6 . .
C56 C57 C58 120.8(8) . .
C58 C57 H57 119.6 . .
C53 C58 C62 123.4(7) . .
C57 C58 C53 117.9(8) . .
C57 C58 C62 118.7(7) . .
C54 C59 H59 106.7 . .
C60 C59 C54 111.7(9) . .
C60 C59 H59 106.7 . .
C60 C59 C61 111.1(10) . .
C61 C59 C54 113.6(9) . .
C61 C59 H59 106.7 . .
C59 C60 H60A 109.5 . .
C59 C60 H60B 109.5 . .
C59 C60 H60C 109.5 . .
H60A C60 H60B 109.5 . .
H60A C60 H60C 109.5 . .
H60B C60 H60C 109.5 . .
C59 C61 H61A 109.5 . .
C59 C61 H61B 109.5 . .
C59 C61 H61C 109.5 . .
H61A C61 H61B 109.5 . .
H61A C61 H61C 109.5 . .
H61B C61 H61C 109.5 . .
C58 C62 H62 107.7 . .
C58 C62 C64 111.1(7) . .
C63 C62 C58 111.1(7) . .
C63 C62 H62 107.7 . .
C63 C62 C64 111.3(7) . .
C64 C62 H62 107.7 . .
C62 C63 H63A 109.5 . .
C62 C63 H63B 109.5 . .
C62 C63 H63C 109.5 . .
H63A C63 H63B 109.5 . .
H63A C63 H63C 109.5 . .
H63B C63 H63C 109.5 . .
C62 C64 H64A 109.5 . .
C62 C64 H64B 109.5 . .
C62 C64 H64C 109.5 . .
H64A C64 H64B 109.5 . .
H64A C64 H64C 109.5 . .
H64B C64 H64C 109.5 . .
C1' Mn1' C7' 85.6(3) . .
C1' Mn1' C8' 94.7(3) . .
C1' Mn1' C9' 127.3(3) . .
C1' Mn1' C10' 164.6(3) . .
C2' Mn1' C1' 95.4(3) . .
C2' Mn1' C3' 98.2(3) . .
C2' Mn1' C7' 103.6(3) . .
C2' Mn1' C8' 140.1(3) . .
C2' Mn1' C9' 135.1(3) . .
C2' Mn1' C10' 95.4(3) . .
C3' Mn1' C1' 88.6(3) . .
C3' Mn1' C7' 157.8(3) . .
C3' Mn1' C8' 120.5(3) . .
C3' Mn1' C9' 96.2(3) . .
C3' Mn1' C10' 100.7(3) . .
C7' Mn1' C10' 81.2(3) . .
C8' Mn1' C7' 39.1(3) . .
C8' Mn1' C9' 39.2(3) . .
C8' Mn1' C10' 70.0(3) . .
C9' Mn1' C7' 70.9(3) . .
C9' Mn1' C10' 40.0(3) . .
O1 K1' O1S' 89.9(5) 1_655 .
O1 K1' O1B 82.5(6) 1_655 .
O1 K1' N2' 145.47(19) 1_655 .
O1 K1' C23' 121.7(2) 1_655 .
O1 K1' C24' 96.7(2) 1_655 .
O1 K1' C25' 82.82(19) 1_655 .
O1 K1' C27' 111.6(2) 1_655 .
O1 K1' C28' 130.21(19) 1_655 .
O1 K1' C31' 75.2(2) 1_655 .
O1S' K1' N2' 116.5(7) . .
O1S' K1' C23' 129.6(6) . .
O1S' K1' C24' 140.0(8) . .
O1S' K1' C25' 120.6(9) . .
O1S' K1' C27' 92.3(7) . .
O1S' K1' C28' 104.9(6) . .
O1S' K1' C31' 164.9(6) . .
O1B K1' N2' 121.9(8) . .
O1B K1' C23' 136.8(6) . .
O1B K1' C24' 143.8(8) . .
O1B K1' C25' 122.3(9) . .
O1B K1' C27' 97.9(7) . .
O1B K1' C28' 112.1(6) . .
O1B K1' C31' 157.7(6) . .
N2' K1' C23' 58.92(18) . .
N2' K1' C24' 77.66(18) . .
N2' K1' C25' 100.16(18) . .
N2' K1' C27' 90.36(19) . .
N2' K1' C28' 66.94(18) . .
N2' K1' C31' 78.2(3) . .
C23' K1' C24' 25.00(19) . .
C23' K1' C25' 42.29(18) . .
C23' K1' C27' 41.98(19) . .
C23' K1' C28' 24.75(19) . .
C23' K1' C31' 59.7(2) . .
C24' K1' C25' 23.91(18) . .
C24' K1' C27' 48.6(2) . .
C24' K1' C28' 43.4(2) . .
C24' K1' C31' 42.6(2) . .
C25' K1' C27' 40.1(2) . .
C25' K1' C31' 55.9(3) . .
C28' K1' C25' 48.5(2) . .
C28' K1' C27' 23.59(18) . .
C28' K1' C31' 83.5(2) . .
C31' K1' C27' 90.9(2) . .
C3' O2' K1 158.2(5) . .
C2S' O1S' K1' 132.6(19) . .
C3S' O1S' K1' 117.6(16) . .
C3S' O1S' C2S' 109(2) . .
C2B O1B K1' 122.8(18) . .
C3B O1B K1' 119.4(17) . .
C3B O1B C2B 117(3) . .
C1' N1' C35' 177.3(7) . .
C4' N2' K1' 127.9(4) . .
C4' N2' C12' 106.7(6) . .
C12' N2' K1' 119.8(4) . .
N1' C1' Mn1' 176.7(6) . .
O1' C2' Mn1' 177.4(7) . .
O2' C3' Mn1' 177.3(6) . .
N2' C4' C5' 120.2(6) . .
N2' C4' C10' 112.6(6) . .
C5' C4' C10' 127.1(7) . .
C4' C5' C17' 118.0(6) . .
C6' C5' C4' 119.8(7) . .
C6' C5' C17' 122.0(7) . .
C5' C6' H6' 116.9 . .
C5' C6' C7' 126.1(7) . .
C7' C6' H6' 116.9 . .
Mn1' C7' H7' 113.0 . .
C6' C7' Mn1' 123.4(5) . .
C6' C7' H7' 113.0 . .
C8' C7' Mn1' 68.3(4) . .
C8' C7' C6' 119.0(6) . .
C8' C7' H7' 113.0 . .
Mn1' C8' H8' 118.6 . .
C7' C8' Mn1' 72.6(4) . .
C7' C8' H8' 118.6 . .
C9' C8' Mn1' 71.2(4) . .
C9' C8' C7' 121.6(7) . .
C9' C8' H8' 118.6 . .
C8' C9' Mn1' 69.6(4) . .
C8' C9' C10' 117.2(7) . .
C8' C9' C20' 121.8(7) . .
C10' C9' Mn1' 73.4(4) . .
C10' C9' C20' 121.0(6) . .
C20' C9' Mn1' 130.4(5) . .
C4' C10' Mn1' 113.0(5) . .
C4' C10' C9' 126.7(7) . .
C4' C10' C11' 104.1(6) . .
C9' C10' Mn1' 66.6(4) . .
C11' C10' Mn1' 114.2(5) . .
C11' C10' C9' 125.4(6) . .
C12' C11' C10' 105.4(6) . .
C16' C11' C10' 136.9(6) . .
C16' C11' C12' 117.7(7) . .
N2' C12' C11' 111.2(6) . .
N2' C12' C13' 127.2(6) . .
C13' C12' C11' 121.5(6) . .
C12' C13' C23' 119.4(6) . .
C14' C13' C12' 118.2(6) . .
C14' C13' C23' 122.4(7) . .
C13' C14' H14' 119.2 . .
C13' C14' C15' 121.6(7) . .
C15' C14' H14' 119.2 . .
C14' C15' H15' 119.8 . .
C16' C15' C14' 120.5(7) . .
C16' C15' H15' 119.8 . .
C11' C16' H16' 119.9 . .
C15' C16' C11' 120.2(6) . .
C15' C16' H16' 119.9 . .
C5' C17' H17' 107.6 . .
C5' C17' C19' 113.7(6) . .
C18' C17' C5' 109.8(6) . .
C18' C17' H17' 107.6 . .
C18' C17' C19' 110.3(7) . .
C19' C17' H17' 107.6 . .
C17' C18' H18D 109.5 . .
C17' C18' H18E 109.5 . .
C17' C18' H18F 109.5 . .
H18D C18' H18E 109.5 . .
H18D C18' H18F 109.5 . .
H18E C18' H18F 109.5 . .
C17' C19' H19D 109.5 . .
C17' C19' H19E 109.5 . .
C17' C19' H19F 109.5 . .
H19D C19' H19E 109.5 . .
H19D C19' H19F 109.5 . .
H19E C19' H19F 109.5 . .
C9' C20' H20' 108.1 . .
C21' C20' C9' 108.1(6) . .
C21' C20' H20' 108.1 . .
C21' C20' C22' 111.1(7) . .
C22' C20' C9' 113.1(6) . .
C22' C20' H20' 108.1 . .
C20' C21' H21D 109.5 . .
C20' C21' H21E 109.5 . .
C20' C21' H21F 109.5 . .
H21D C21' H21E 109.5 . .
H21D C21' H21F 109.5 . .
H21E C21' H21F 109.5 . .
C20' C22' H22D 109.5 . .
C20' C22' H22E 109.5 . .
C20' C22' H22F 109.5 . .
H22D C22' H22E 109.5 . .
H22D C22' H22F 109.5 . .
H22E C22' H22F 109.5 . .
C13' C23' K1' 109.0(4) . .
C24' C23' K1' 80.8(4) . .
C24' C23' C13' 118.5(7) . .
C28' C23' K1' 82.0(4) . .
C28' C23' C13' 120.8(7) . .
C28' C23' C24' 120.7(7) . .
C23' C24' K1' 74.2(4) . .
C23' C24' C25' 118.5(8) . .
C23' C24' C29' 122.0(6) . .
C25' C24' K1' 86.0(4) . .
C25' C24' C29' 119.5(8) . .
C29' C24' K1' 107.6(5) . .
K1' C25' H25' 116.4 . .
C24' C25' K1' 70.1(4) . .
C24' C25' H25' 120.5 . .
C26' C25' K1' 83.6(5) . .
C26' C25' C24' 119.1(8) . .
C26' C25' H25' 120.5 . .
C25' C26' H26' 118.6 . .
C27' C26' C25' 122.9(8) . .
C27' C26' H26' 118.6 . .
K1' C27' H27' 119.5 . .
C26' C27' K1' 81.9(5) . .
C26' C27' H27' 120.4 . .
C26' C27' C28' 119.2(8) . .
C28' C27' K1' 69.1(4) . .
C28' C27' H27' 120.4 . .
C23' C28' K1' 73.2(4) . .
C23' C28' C27' 119.6(8) . .
C23' C28' C32' 122.4(7) . .
C27' C28' K1' 87.3(5) . .
C27' C28' C32' 118.0(8) . .
C32' C28' K1' 111.1(5) . .
C24' C29' H29' 107.1 . .
C24' C29' C30' 113.2(7) . .
C30' C29' H29' 107.1 . .
C31' C29' C24' 111.2(8) . .
C31' C29' H29' 107.1 . .
C31' C29' C30' 110.9(10) . .
C29' C30' H30D 109.5 . .
C29' C30' H30E 109.5 . .
C29' C30' H30F 109.5 . .
H30D C30' H30E 109.5 . .
H30D C30' H30F 109.5 . .
H30E C30' H30F 109.5 . .
K1' C31' H31D 45.4 . .
K1' C31' H31E 73.1 . .
K1' C31' H31F 149.2 . .
C29' C31' K1' 97.7(6) . .
C29' C31' H31D 109.5 . .
C29' C31' H31E 109.5 . .
C29' C31' H31F 109.5 . .
H31D C31' H31E 109.5 . .
H31D C31' H31F 109.5 . .
H31E C31' H31F 109.5 . .
C28' C32' H32' 107.4 . .
C28' C32' C34' 111.3(8) . .
C33' C32' C28' 112.5(7) . .
C33' C32' H32' 107.4 . .
C33' C32' C34' 110.6(8) . .
C34' C32' H32' 107.4 . .
C32' C33' H33D 109.5 . .
C32' C33' H33E 109.5 . .
C32' C33' H33F 109.5 . .
H33D C33' H33E 109.5 . .
H33D C33' H33F 109.5 . .
H33E C33' H33F 109.5 . .
C32' C34' H34D 109.5 . .
C32' C34' H34E 109.5 . .
C32' C34' H34F 109.5 . .
H34D C34' H34E 109.5 . .
H34D C34' H34F 109.5 . .
H34E C34' H34F 109.5 . .
N1' C35' C36' 117.6(6) . .
N1' C35' C40' 119.5(7) . .
C36' C35' C40' 122.9(6) . .
C35' C36' C41' 121.3(6) . .
C37' C36' C35' 117.3(7) . .
C37' C36' C41' 121.3(6) . .
C36' C37' H37' 119.8 . .
C36' C37' C38' 120.4(7) . .
C38' C37' H37' 119.8 . .
C37' C38' H38' 119.9 . .
C39' C38' C37' 120.2(7) . .
C39' C38' H38' 119.9 . .
C38' C39' H39' 118.6 . .
C38' C39' C40' 122.8(7) . .
C40' C39' H39' 118.6 . .
C35' C40' C53' 119.4(7) . .
C39' C40' C35' 116.4(7) . .
C39' C40' C53' 124.1(7) . .
C42' C41' C36' 119.3(7) . .
C46' C41' C36' 119.8(6) . .
C46' C41' C42' 120.9(6) . .
C41' C42' C43' 117.3(7) . .
C41' C42' C47' 123.6(6) . .
C43' C42' C47' 119.0(6) . .
C42' C43' H43' 118.6 . .
C44' C43' C42' 122.7(7) . .
C44' C43' H43' 118.6 . .
C43' C44' H44' 120.5 . .
C43' C44' C45' 119.1(7) . .
C45' C44' H44' 120.5 . .
C44' C45' H45' 119.5 . .
C44' C45' C46' 121.1(7) . .
C46' C45' H45' 119.5 . .
C41' C46' C45' 118.8(6) . .
C41' C46' C50' 121.9(6) . .
C45' C46' C50' 119.2(7) . .
C42' C47' H47' 107.4 . .
C42' C47' C49' 112.1(6) . .
C48' C47' C42' 110.7(6) . .
C48' C47' H47' 107.4 . .
C48' C47' C49' 111.4(6) . .
C49' C47' H47' 107.4 . .
C47' C48' H48D 109.5 . .
C47' C48' H48E 109.5 . .
C47' C48' H48F 109.5 . .
H48D C48' H48E 109.5 . .
H48D C48' H48F 109.5 . .
H48E C48' H48F 109.5 . .
C47' C49' H49D 109.5 . .
C47' C49' H49E 109.5 . .
C47' C49' H49F 109.5 . .
H49D C49' H49E 109.5 . .
H49D C49' H49F 109.5 . .
H49E C49' H49F 109.5 . .
C46' C50' H50' 107.8 . .
C51' C50' C46' 110.5(6) . .
C51' C50' H50' 107.8 . .
C51' C50' C52' 112.0(7) . .
C52' C50' C46' 110.9(6) . .
C52' C50' H50' 107.8 . .
C50' C51' H51D 109.5 . .
C50' C51' H51E 109.5 . .
C50' C51' H51F 109.5 . .
H51D C51' H51E 109.5 . .
H51D C51' H51F 109.5 . .
H51E C51' H51F 109.5 . .
C50' C52' H52D 109.5 . .
C50' C52' H52E 109.5 . .
C50' C52' H52F 109.5 . .
H52D C52' H52E 109.5 . .
H52D C52' H52F 109.5 . .
H52E C52' H52F 109.5 . .
C54' C53' C40' 119.9(7) . .
C54' C53' C58' 120.0(7) . .
C58' C53' C40' 120.1(7) . .
C53' C54' C59' 121.0(7) . .
C55' C54' C53' 120.1(7) . .
C55' C54' C59' 118.8(8) . .
C54' C55' H55' 119.7 . .
C54' C55' C56' 120.6(8) . .
C56' C55' H55' 119.7 . .
C55' C56' H56' 120.3 . .
C57' C56' C55' 119.5(8) . .
C57' C56' H56' 120.3 . .
C56' C57' H57' 119.4 . .
C56' C57' C58' 121.3(8) . .
C58' C57' H57' 119.4 . .
C53' C58' C62' 121.1(7) . .
C57' C58' C53' 118.5(7) . .
C57' C58' C62' 120.3(7) . .
C54' C59' H59' 107.6 . .
C54' C59' C60' 111.4(7) . .
C60' C59' H59' 107.6 . .
C61' C59' C54' 111.5(7) . .
C61' C59' H59' 107.6 . .
C61' C59' C60' 110.8(8) . .
C59' C60' H60D 109.5 . .
C59' C60' H60E 109.5 . .
C59' C60' H60F 109.5 . .
H60D C60' H60E 109.5 . .
H60D C60' H60F 109.5 . .
H60E C60' H60F 109.5 . .
C59' C61' H61D 109.5 . .
C59' C61' H61E 109.5 . .
C59' C61' H61F 109.5 . .
H61D C61' H61E 109.5 . .
H61D C61' H61F 109.5 . .
H61E C61' H61F 109.5 . .
C58' C62' H62' 107.5 . .
C58' C62' C63' 112.3(7) . .
C58' C62' C64' 112.8(7) . .
C63' C62' H62' 107.5 . .
C63' C62' C64' 108.9(7) . .
C64' C62' H62' 107.5 . .
C62' C63' H63D 109.5 . .
C62' C63' H63E 109.5 . .
C62' C63' H63F 109.5 . .
H63D C63' H63E 109.5 . .
H63D C63' H63F 109.5 . .
H63E C63' H63F 109.5 . .
C62' C64' H64D 109.5 . .
C62' C64' H64E 109.5 . .
C62' C64' H64F 109.5 . .
H64D C64' H64E 109.5 . .
H64D C64' H64F 109.5 . .
H64E C64' H64F 109.5 . .
H1SD C1S' H1SE 109.5 . .
H1SD C1S' H1SF 109.5 . .
H1SE C1S' H1SF 109.5 . .
C2S' C1S' H1SD 109.5 . .
C2S' C1S' H1SE 109.5 . .
C2S' C1S' H1SF 109.5 . .
O1S' C2S' C1S' 118(3) . .
O1S' C2S' H2SC 107.8 . .
O1S' C2S' H2SD 107.8 . .
C1S' C2S' H2SC 107.8 . .
C1S' C2S' H2SD 107.8 . .
H2SC C2S' H2SD 107.2 . .
O1S' C3S' H3SC 109.9 . .
O1S' C3S' H3SD 109.9 . .
O1S' C3S' C4S' 109(2) . .
H3SC C3S' H3SD 108.3 . .
C4S' C3S' H3SC 109.9 . .
C4S' C3S' H3SD 109.9 . .
C3S' C4S' H4SD 109.5 . .
C3S' C4S' H4SE 109.5 . .
C3S' C4S' H4SF 109.5 . .
H4SD C4S' H4SE 109.5 . .
H4SD C4S' H4SF 109.5 . .
H4SE C4S' H4SF 109.5 . .
H1BA C1B H1BB 109.5 . .
H1BA C1B H1BC 109.5 . .
H1BB C1B H1BC 109.5 . .
C2B C1B H1BA 109.5 . .
C2B C1B H1BB 109.5 . .
C2B C1B H1BC 109.5 . .
O1B C2B C1B 123(3) . .
O1B C2B H2BA 106.7 . .
O1B C2B H2BB 106.7 . .
C1B C2B H2BA 106.7 . .
C1B C2B H2BB 106.7 . .
H2BA C2B H2BB 106.6 . .
O1B C3B H3BA 105.4 . .
O1B C3B H3BB 105.4 . .
O1B C3B C4B 128(3) . .
H3BA C3B H3BB 106.0 . .
C4B C3B H3BA 105.4 . .
C4B C3B H3BB 105.4 . .
C3B C4B H4BA 109.5 . .
C3B C4B H4BB 109.5 . .
C3B C4B H4BC 109.5 . .
H4BA C4B H4BB 109.5 . .
H4BA C4B H4BC 109.5 . .
H4BB C4B H4BC 109.5 . .

loop_
_geom_bond_atom_site_label_1
_geom_bond_atom_site_label_2
_geom_bond_distance
_geom_bond_site_symmetry_2
Mn1 C1 1.827(9) .
Mn1 C2 1.776(9) .
Mn1 C3 1.783(10) .
Mn1 C7 2.138(8) .
Mn1 C8 2.090(8) .
Mn1 C9 2.086(8) .
Mn1 C10 2.198(7) .
K1 O1S 2.676(6) .
K1 N2 2.840(6) .
K1 C23 3.139(7) .
K1 C24 3.206(8) .
K1 C25 3.380(8) .
K1 C26 3.511(8) .
K1 C27 3.450(9) .
K1 C28 3.292(8) .
K1 C31 3.491(10) .
K1 O2' 2.626(6) .
O1 C2 1.167(8) .
O1 K1' 2.653(6) 1_455
O1S C2S 1.432(10) .
O1S C3S 1.429(12) .
O2 C3 1.150(9) .
N1 C1 1.191(10) .
N1 C35 1.375(11) .
N2 C4 1.325(9) .
N2 C12 1.408(9) .
C1S H1SA 0.9800 .
C1S H1SB 0.9800 .
C1S H1SC 0.9800 .
C1S C2S 1.477(13) .
C2S H2SA 0.9900 .
C2S H2SB 0.9900 .
C3S H3SA 0.9900 .
C3S H3SB 0.9900 .
C3S C4S 1.469(14) .
C4 C5 1.459(10) .
C4 C10 1.446(10) .
C4S H4SA 0.9800 .
C4S H4SB 0.9800 .
C4S H4SC 0.9800 .
C5 C6 1.334(10) .
C5 C17 1.528(10) .
C6 H6 0.9500 .
C6 C7 1.479(10) .
C7 H7 1.0000 .
C7 C8 1.432(10) .
C8 H8 1.0000 .
C8 C9 1.394(11) .
C9 C10 1.480(10) .
C9 C20 1.544(10) .
C10 C11 1.441(10) .
C11 C12 1.421(10) .
C11 C16 1.408(10) .
C12 C13 1.397(10) .
C13 C14 1.370(10) .
C13 C23 1.504(10) .
C14 H14 0.9500 .
C14 C15 1.409(10) .
C15 H15 0.9500 .
C15 C16 1.360(10) .
C16 H16 0.9500 .
C17 H17 1.0000 .
C17 C18 1.543(11) .
C17 C19 1.529(11) .
C18 H18A 0.9800 .
C18 H18B 0.9800 .
C18 H18C 0.9800 .
C19 H19A 0.9800 .
C19 H19B 0.9800 .
C19 H19C 0.9800 .
C20 H20 1.0000 .
C20 C21 1.501(10) .
C20 C22 1.532(11) .
C21 H21A 0.9800 .
C21 H21B 0.9800 .
C21 H21C 0.9800 .
C22 H22A 0.9800 .
C22 H22B 0.9800 .
C22 H22C 0.9800 .
C23 C24 1.394(10) .
C23 C28 1.393(10) .
C24 C25 1.393(10) .
C24 C29 1.517(11) .
C25 H25 0.9500 .
C25 C26 1.393(11) .
C26 H26 0.9500 .
C26 C27 1.354(11) .
C27 H27 0.9500 .
C27 C28 1.413(11) .
C28 C32 1.521(11) .
C29 H29 1.0000 .
C29 C30 1.541(12) .
C29 C31 1.493(12) .
C30 H30A 0.9800 .
C30 H30B 0.9800 .
C30 H30C 0.9800 .
C31 H31A 0.9800 .
C31 H31B 0.9800 .
C31 H31C 0.9800 .
C32 H32 1.0000 .
C32 C33 1.532(11) .
C32 C34 1.507(11) .
C33 H33A 0.9800 .
C33 H33B 0.9800 .
C33 H33C 0.9800 .
C34 H34A 0.9800 .
C34 H34B 0.9800 .
C34 H34C 0.9800 .
C35 C36 1.428(11) .
C35 C40 1.386(11) .
C36 C37 1.386(10) .
C36 C41 1.476(11) .
C37 H37 0.9500 .
C37 C38 1.375(11) .
C38 H38 0.9500 .
C38 C39 1.397(11) .
C39 H39 0.9500 .
C39 C40 1.372(10) .
C40 C53 1.508(11) .
C41 C42 1.400(11) .
C41 C46 1.412(11) .
C42 C43 1.391(11) .
C42 C47 1.523(11) .
C43 H43 0.9500 .
C43 C44 1.404(12) .
C44 H44 0.9500 .
C44 C45 1.353(12) .
C45 H45 0.9500 .
C45 C46 1.394(11) .
C46 C50 1.504(12) .
C47 H47 1.0000 .
C47 C48 1.547(11) .
C47 C49 1.503(11) .
C48 H48A 0.9800 .
C48 H48B 0.9800 .
C48 H48C 0.9800 .
C49 H49A 0.9800 .
C49 H49B 0.9800 .
C49 H49C 0.9800 .
C50 H50 1.0000 .
C50 C51 1.545(12) .
C50 C52 1.528(11) .
C51 H51A 0.9800 .
C51 H51B 0.9800 .
C51 H51C 0.9800 .
C52 H52A 0.9800 .
C52 H52B 0.9800 .
C52 H52C 0.9800 .
C53 C54 1.380(11) .
C53 C58 1.410(11) .
C54 C55 1.389(12) .
C54 C59 1.534(12) .
C55 H55 0.9500 .
C55 C56 1.377(12) .
C56 H56 0.9500 .
C56 C57 1.388(12) .
C57 H57 0.9500 .
C57 C58 1.399(11) .
C58 C62 1.505(11) .
C59 H59 1.0000 .
C59 C60 1.519(15) .
C59 C61 1.528(14) .
C60 H60A 0.9800 .
C60 H60B 0.9800 .
C60 H60C 0.9800 .
C61 H61A 0.9800 .
C61 H61B 0.9800 .
C61 H61C 0.9800 .
C62 H62 1.0000 .
C62 C63 1.499(11) .
C62 C64 1.538(10) .
C63 H63A 0.9800 .
C63 H63B 0.9800 .
C63 H63C 0.9800 .
C64 H64A 0.9800 .
C64 H64B 0.9800 .
C64 H64C 0.9800 .
Mn1' C1' 1.826(8) .
Mn1' C2' 1.763(9) .
Mn1' C3' 1.764(9) .
Mn1' C7' 2.142(7) .
Mn1' C8' 2.085(8) .
Mn1' C9' 2.107(7) .
Mn1' C10' 2.200(7) .
K1' O1S' 2.80(3) .
K1' O1B 2.67(3) .
K1' N2' 2.842(6) .
K1' C23' 3.189(7) .
K1' C24' 3.271(8) .
K1' C25' 3.470(8) .
K1' C27' 3.528(8) .
K1' C28' 3.299(8) .
K1' C31' 3.518(13) .
O1' C2' 1.174(9) .
O2' C3' 1.183(8) .
O1S' C2S' 1.457(19) .
O1S' C3S' 1.433(18) .
O1B C2B 1.457(19) .
O1B C3B 1.447(18) .
N1' C1' 1.180(9) .
N1' C35' 1.390(10) .
N2' C4' 1.340(9) .
N2' C12' 1.376(9) .
C4' C5' 1.441(10) .
C4' C10' 1.442(10) .
C5' C6' 1.338(10) .
C5' C17' 1.525(10) .
C6' H6' 0.9500 .
C6' C7' 1.484(10) .
C7' H7' 1.0000 .
C7' C8' 1.416(10) .
C8' H8' 1.0000 .
C8' C9' 1.407(10) .
C9' C10' 1.475(10) .
C9' C20' 1.525(10) .
C10' C11' 1.450(10) .
C11' C12' 1.432(10) .
C11' C16' 1.396(10) .
C12' C13' 1.413(10) .
C13' C14' 1.358(10) .
C13' C23' 1.486(10) .
C14' H14' 0.9500 .
C14' C15' 1.402(10) .
C15' H15' 0.9500 .
C15' C16' 1.392(10) .
C16' H16' 0.9500 .
C17' H17' 1.0000 .
C17' C18' 1.518(11) .
C17' C19' 1.540(10) .
C18' H18D 0.9800 .
C18' H18E 0.9800 .
C18' H18F 0.9800 .
C19' H19D 0.9800 .
C19' H19E 0.9800 .
C19' H19F 0.9800 .
C20' H20' 1.0000 .
C20' C21' 1.512(10) .
C20' C22' 1.514(10) .
C21' H21D 0.9800 .
C21' H21E 0.9800 .
C21' H21F 0.9800 .
C22' H22D 0.9800 .
C22' H22E 0.9800 .
C22' H22F 0.9800 .
C23' C24' 1.401(11) .
C23' C28' 1.394(10) .
C24' C25' 1.410(10) .
C24' C29' 1.514(11) .
C25' H25' 0.9500 .
C25' C26' 1.393(12) .
C26' H26' 0.9500 .
C26' C27' 1.340(11) .
C27' H27' 0.9500 .
C27' C28' 1.414(11) .
C28' C32' 1.527(11) .
C29' H29' 1.0000 .
C29' C30' 1.517(13) .
C29' C31' 1.486(13) .
C30' H30D 0.9800 .
C30' H30E 0.9800 .
C30' H30F 0.9800 .
C31' H31D 0.9800 .
C31' H31E 0.9800 .
C31' H31F 0.9800 .
C32' H32' 1.0000 .
C32' C33' 1.510(12) .
C32' C34' 1.537(12) .
C33' H33D 0.9800 .
C33' H33E 0.9800 .
C33' H33F 0.9800 .
C34' H34D 0.9800 .
C34' H34E 0.9800 .
C34' H34F 0.9800 .
C35' C36' 1.404(10) .
C35' C40' 1.409(10) .
C36' C37' 1.386(10) .
C36' C41' 1.498(10) .
C37' H37' 0.9500 .
C37' C38' 1.402(10) .
C38' H38' 0.9500 .
C38' C39' 1.356(10) .
C39' H39' 0.9500 .
C39' C40' 1.376(10) .
C40' C53' 1.477(10) .
C41' C42' 1.402(10) .
C41' C46' 1.393(10) .
C42' C43' 1.408(10) .
C42' C47' 1.516(10) .
C43' H43' 0.9500 .
C43' C44' 1.356(10) .
C44' H44' 0.9500 .
C44' C45' 1.382(10) .
C45' H45' 0.9500 .
C45' C46' 1.402(10) .
C46' C50' 1.556(10) .
C47' H47' 1.0000 .
C47' C48' 1.500(10) .
C47' C49' 1.519(10) .
C48' H48D 0.9800 .
C48' H48E 0.9800 .
C48' H48F 0.9800 .
C49' H49D 0.9800 .
C49' H49E 0.9800 .
C49' H49F 0.9800 .
C50' H50' 1.0000 .
C50' C51' 1.504(10) .
C50' C52' 1.512(10) .
C51' H51D 0.9800 .
C51' H51E 0.9800 .
C51' H51F 0.9800 .
C52' H52D 0.9800 .
C52' H52E 0.9800 .
C52' H52F 0.9800 .
C53' C54' 1.388(11) .
C53' C58' 1.413(10) .
C54' C55' 1.379(11) .
C54' C59' 1.540(11) .
C55' H55' 0.9500 .
C55' C56' 1.398(11) .
C56' H56' 0.9500 .
C56' C57' 1.372(11) .
C57' H57' 0.9500 .
C57' C58' 1.399(10) .
C58' C62' 1.502(11) .
C59' H59' 1.0000 .
C59' C60' 1.553(12) .
C59' C61' 1.520(12) .
C60' H60D 0.9800 .
C60' H60E 0.9800 .
C60' H60F 0.9800 .
C61' H61D 0.9800 .
C61' H61E 0.9800 .
C61' H61F 0.9800 .
C62' H62' 1.0000 .
C62' C63' 1.512(11) .
C62' C64' 1.546(11) .
C63' H63D 0.9800 .
C63' H63E 0.9800 .
C63' H63F 0.9800 .
C64' H64D 0.9800 .
C64' H64E 0.9800 .
C64' H64F 0.9800 .
C1S' H1SD 0.9800 .
C1S' H1SE 0.9800 .
C1S' H1SF 0.9800 .
C1S' C2S' 1.483(19) .
C2S' H2SC 0.9900 .
C2S' H2SD 0.9900 .
C3S' H3SC 0.9900 .
C3S' H3SD 0.9900 .
C3S' C4S' 1.506(18) .
C4S' H4SD 0.9800 .
C4S' H4SE 0.9800 .
C4S' H4SF 0.9800 .
C1B H1BA 0.9800 .
C1B H1BB 0.9800 .
C1B H1BC 0.9800 .
C1B C2B 1.544(18) .
C2B H2BA 0.9900 .
C2B H2BB 0.9900 .
C3B H3BA 0.9900 .
C3B H3BB 0.9900 .
C3B C4B 1.523(19) .
C4B H4BA 0.9800 .
C4B H4BB 0.9800 .
C4B H4BC 0.9800 .
